data_1574217
loop_
_publ_author_name
'Gearing, Hayden B.'
'Cziferszky, Monika'
'S\"ohnel, Tilo'
'Wright, L. James'
'Crowley, James D.'
'Hartinger, Christian G.'

_publ_section_title
;
 Pd(\m-L)4Pt vs. Pd(\m-L)4RuCl2: chlorido ancillary ligands as defining
 factors in the host--guest interactions of M(\m-L)4M&#x2032;
 heterodimetallic supramolecular architectures
;
_journal_issue 17
_journal_name_full 'Chemical Science'
_journal_page_first 7294
_journal_page_last 7301
_journal_paper_doi 10.1039/D5SC00209E
_journal_volume 16
_journal_year 2025
_chemical_formula_moiety 'C100 H80 N16 O4 Pd Pt, C10 H6 O6 S2, C3 H7 N O, 2(B F4), 5[C3H7NO]'
_chemical_formula_sum 'C128 H128 B2 F8 N22 O16 Pd Pt S2'
_chemical_formula_weight 2769.75
_space_group_crystal_system triclinic
_space_group_IT_number 2
_space_group_name_Hall '-P 1'
_space_group_name_H-M_alt 'P -1'
_atom_sites_solution_hydrogens geom
_atom_sites_solution_primary direct
_audit_creation_date 2025-03-03
_audit_creation_method
;
Olex2 1.5
(compiled 2025.02.27 svn.r83f5de26 for OlexSys, GUI svn.r7172)
;
_audit_update_record
;
2025-03-08 deposited with the CCDC.	2025-03-24 downloaded from the CCDC.
;
_cell_angle_alpha 79.4685(11)
_cell_angle_beta 84.6071(10)
_cell_angle_gamma 73.5233(11)
_cell_formula_units_Z 2
_cell_length_a 15.47952(19)
_cell_length_b 19.9749(3)
_cell_length_c 21.2142(3)
_cell_measurement_reflns_used 98249
_cell_measurement_temperature 119.99(13)
_cell_measurement_theta_max 72.1810
_cell_measurement_theta_min 2.9520
_cell_volume 6177.96(15)
_computing_cell_refinement 'CrysAlisPro 1.171.40.84a (Rigaku OD, 2020)'
_computing_data_collection 'CrysAlisPro 1.171.40.84a (Rigaku OD, 2020)'
_computing_data_reduction 'CrysAlisPro 1.171.40.84a (Rigaku OD, 2020)'
_computing_molecular_graphics 'Olex2 1.5 (Dolomanov et al., 2009)'
_computing_publication_material 'Olex2 1.5 (Dolomanov et al., 2009)'
_computing_structure_refinement 'SHELXL 2019/3 (Sheldrick, 2015)'
_computing_structure_solution 'SHELXS  (Sheldrick, 2008)'
_diffrn_ambient_temperature 119.99(13)
_diffrn_detector_area_resol_mean 5.8140
_diffrn_detector_type 'Pilatus 200K'
_diffrn_measured_fraction_theta_full 0.999
_diffrn_measured_fraction_theta_max 0.999
_diffrn_measurement_details
;
List of Runs (angles in degrees, time in seconds):

  # Type    Start    End  Width  t~exp~   \w     \q     \k     \f   Frames
#--------------------------------------------------------------------------
  1  \w    -48.00  26.00   0.50    0.65    --  -46.98  46.00 -57.00  148
  2  \w    -39.00 -13.00   0.50    2.60    --  -90.25  46.00 -57.00   52
  3  \w    -68.00 -22.00   0.50    0.65    --  -46.98 -19.00-180.00   92
  4  \w    -72.00 -46.00   0.50    2.60    --  -74.00 -79.00 -77.14   52
  5  \w    -76.00 -50.00   0.50    2.60    --  -78.00 -78.00 -43.31   52
  6  \w    -72.00 -46.00   0.50    2.60    --  -74.00 -79.00  -7.90   52
  7  \w    -78.00 -50.00   0.50    2.60    --  -78.00 -78.00 -84.09   56
  8  \w    -76.00 -50.00   0.50    2.60    --  -78.00 -78.00-130.21   52
  9  \w    -77.00 -51.00   0.50    2.60    --  -78.00 -76.00-164.96   52
 10  \w    -90.00 -64.00   0.50    2.60    --  -90.25 -74.00 -57.38   52
 11  \w    -94.00 -63.00   0.50    2.60    --  -90.25 -78.00  -5.99   62
 12  \w    -88.00 -62.00   0.50    2.60    --  -90.00 -78.00  58.00   52
 13  \w    -81.00 -55.00   0.50    2.60    --  -82.00 -76.00  82.11   52
 14  \w    -76.00 -50.00   0.50    2.60    --  -78.00 -78.00 131.75   52
 15  \w    -81.00 -55.00   0.50    2.60    --  -82.00 -77.00 112.74   52
 16  \w    -99.00 -63.00   0.50    2.60    --  -90.25 -78.00 138.47   72
 17  \w    -93.00 -63.00   0.50    2.60    --  -90.25 -77.00 150.86   60
 18  \w    -88.00 -63.00   0.50    2.60    --  -90.25 -77.00 114.48   50
 19  \w    -89.00 -64.00   0.50    2.60    --  -90.25 -74.00  44.62   50
 20  \w    -93.00 -63.00   0.50    2.60    --  -90.25 -77.00 -30.00   60
 21  \w    -91.00 -62.00   0.50    2.60    --  -90.25 -80.00 -73.85   58
 22  \w   -104.00 -63.00   0.50    2.60    --  -90.25 -77.00-120.00   82
 23  \w   -111.00 -77.00   0.50    0.65    --  -46.98 -19.00-180.00   68
 24  \w   -124.00 -29.00   0.50    0.65    --  -46.98 -46.00 -44.70  190
 25  \w   -111.00 -24.00   0.50    0.65    --  -46.98 -19.00  30.00  174
 26  \w    -27.00  42.00   0.50    0.65    --   46.98 -46.00 153.00  138
 27  \w     20.00  52.00   0.50    2.60    --   97.33 -46.00 153.00   64
 28  \w     29.00  71.00   0.50    2.60    --   97.33 -61.00 150.00   84
 29  \w     20.00 101.00   0.50    2.60    --   97.33 -95.00 150.00  162
 30  \w     77.00 108.00   0.50    2.60    --   97.33-111.00  30.00   62
 31  \w     41.00  67.00   0.50    2.60    --   97.33-111.00  30.00   52
 32  \w     36.00 106.00   0.50    2.60    --   97.33 -95.00  30.00  140
 33  \w     37.00 109.00   0.50    2.60    --   97.33-111.00 -60.00  144
 34  \w     40.00  99.00   0.50    0.65    --   46.98-125.00-180.00  118
 35  \w     45.00 107.00   0.50    2.60    --   97.33-111.00-120.00  124
 36  \w     35.00  64.00   0.50    2.60    --   97.33 -61.00-180.00   58
 37  \w     32.00  98.00   0.50    2.60    --   97.33 -95.00-120.00  132
 38  \w     29.00  70.00   0.50    2.60    --   97.33 -61.00 -60.00   82
 39  \w     19.00 106.00   0.50    2.60    --   97.33 -95.00 -60.00  174
 40  \w     32.00 100.00   0.50    2.60    --   97.33 -77.00  30.00  136
 41  \w     23.00 109.00   0.50    2.60    --   97.33-111.00 150.00  172
 42  \w     28.00 120.00   0.50    0.65    --   46.98  46.00 -57.00  184
 43  \w    107.00 134.00   0.50    2.60    --   97.33  46.00 -57.00   54
 44  \w     85.00 111.00   0.50    0.65    --   62.00  77.00  36.38   52
 45  \w     72.00 121.00   0.50    2.60    --   97.33  77.00 120.00   98
 46  \w    107.00 134.00   0.50    0.65    --   66.00  80.00 171.32   54
 47  \w     63.00 126.00   0.50    2.60    --   97.33 178.00  90.00  126
 48  \w     43.00  68.00   0.50    0.65    --   70.00  80.00  70.19   50
 49  \w     38.00  65.00   0.50    0.65    --   66.00  80.00  55.91   54
 50  \w     35.00  67.00   0.50    0.65    --   62.00  80.00  -7.36   64
 51  \w     35.00  65.00   0.50    0.65    --   62.00  77.00  36.38   60
 52  \w     35.00  60.00   0.50    0.65    --   62.00  80.00 -32.98   50
 53  \w     46.00  72.00   0.50    2.60    --   74.00  80.00 -85.71   52
 54  \w     43.00  68.00   0.50    0.65    --   70.00  80.00-104.62   50
 55  \w     41.00  66.00   0.50    0.65    --   66.00  76.00-164.13   50
 56  \w     38.00  64.00   0.50    0.65    --   66.00  79.00-143.09   52
 57  \w     34.00  60.00   0.50    0.65    --   62.00  79.00 -98.65   52
 58  \w      8.00  33.00   0.50    0.65    --   42.00  92.00   1.63   50
 59  \w     16.00  41.00   0.50    0.65    --   50.00  92.00  20.13   50
 60  \w     17.00  42.00   0.50    0.65    --   50.00  90.00 -40.10   50
 61  \w     16.00  41.00   0.50    0.65    --   50.00  92.00-106.05   50
 62  \w     16.00  41.00   0.50    0.65    --   50.00  92.00-149.17   50
 63  \w    -13.00  12.00   0.50    0.65    --   26.00 102.00-129.29   50
 64  \w    -16.00  12.00   0.50    0.65    --   22.00 102.00 -25.74   56
 65  \w    -23.00   2.00   0.50    0.65    --   18.00 106.00  77.00   50
 66  \w      9.00  34.00   0.50    0.65    --   42.00  91.00 127.83   50
 67  \w     17.00  42.00   0.50    0.65    --   50.00  90.00 138.16   50
 68  \w     32.00  91.00   0.50    0.65    --   58.00  78.00 138.33  118
 69  \w     38.00  63.00   0.50    0.65    --   66.00  80.00 171.32   50
 70  \w     39.00  70.00   0.50    0.65    --   66.00  77.00 113.77   62
 71  \w     38.00  65.00   0.50    0.65    --   66.00  80.00 131.31   54
 72  \w     17.00  42.00   0.50    0.65    --   50.00  90.00  65.80   50
 73  \w    -57.00 -31.00   0.50    0.65    --   14.00 158.00 -84.74   52
 74  \w    -79.00 -53.00   0.50    2.60    --  -90.25 111.00  60.00   52
 75  \w   -125.00 -26.00   0.50    0.65    --  -46.98 -46.00 153.00  198
 76  \w   -108.00 -63.00   0.50    2.60    --  -90.25 -78.00 166.56   90
 77  \w   -131.00-105.00   0.50    2.60    --  -90.25 -46.00 153.00   52
 78  \w   -130.00 -62.00   0.50    2.60    --  -90.25 -80.00 106.46  136
 79  \w   -144.00-106.00   0.50    2.60    --  -90.25 -78.00 138.47   76
 80  \w   -146.00-109.00   0.50    2.60    --  -90.00 -78.00  58.00   74
 81  \w   -140.00 -62.00   0.50    2.60    --  -90.25 -80.00  42.80  156
 82  \w   -142.00 -93.00   0.50    2.60    --  -90.25 -74.00  44.62   98
 83  \w   -150.00 -63.00   0.50    2.60    --  -90.25 -77.00  86.73  174
 84  \w   -141.00-105.00   0.50    2.60    --  -90.25 -78.00  -5.99   72
 85  \w   -142.00 -98.00   0.50    2.60    --  -90.25 -77.00 -30.00   88
 86  \w   -153.00-119.00   0.50    2.60    --  -90.25 -74.00 -57.38   68
 87  \w   -157.00 -64.00   0.50    2.60    --  -90.25 -76.00  16.09  186
 88  \w   -144.00-101.00   0.50    2.60    --  -90.25 -77.00 150.86   86
 89  \w   -140.00 -63.00   0.50    2.60    --  -90.25 -77.00  78.29  154
 90  \w   -152.00 -62.00   0.50    2.60    --  -90.25 -79.00 -99.74  180
 91  \w   -143.00 -64.00   0.50    2.60    --  -90.25 -76.00-146.22  158
 92  \w   -156.00-118.00   0.50    2.60    --  -90.25 -77.00-120.00   76
 93  \w   -162.00-133.00   0.50    2.60    --  -90.25 -80.00 -73.85   58
 94  \w   -163.00 -62.00   0.50    2.60    --  -90.25 -79.00 -61.49  202
 95  \w   -164.00-133.00   0.50    2.60    --  -90.25 -80.00 106.46   62
 96  \w   -165.00-107.00   0.50    2.60    --  -90.25 -77.00 114.48  116
 97  \w   -157.00 -65.00   0.50    2.60    --  -90.25 -72.00   0.18  184
 98  \w   -164.00 -62.00   0.50    2.60    --  -90.25 -79.00-129.57  204
 99  \w   -166.00 -63.00   0.50    2.60    --  -90.25 -77.00-167.68  206
100  \w   -162.00 -63.00   0.50    2.60    --  -90.25 -77.00 -90.00  198
101  \w   -165.00 -63.00   0.50    2.60    --  -90.25 -77.00-180.00  204
102  \w   -166.00 -63.00   0.50    2.60    --  -90.25 -77.00 -44.16  206
;
_diffrn_measurement_device 'four-circle diffractometer'
_diffrn_measurement_device_type 'XtaLAB Synergy, Dualflex, Pilatus 200K'
_diffrn_measurement_method '\w scans'
_diffrn_radiation_type CuK\a
_diffrn_radiation_wavelength 1.54184
_diffrn_reflns_av_R_equivalents 0.0750
_diffrn_reflns_av_unetI/netI 0.0323
_diffrn_reflns_Laue_measured_fraction_full 0.999
_diffrn_reflns_Laue_measured_fraction_max 0.999
_diffrn_reflns_limit_h_max 18
_diffrn_reflns_limit_h_min -18
_diffrn_reflns_limit_k_max 23
_diffrn_reflns_limit_k_min -23
_diffrn_reflns_limit_l_max 25
_diffrn_reflns_limit_l_min -25
_diffrn_reflns_number 191459
_diffrn_reflns_point_group_measured_fraction_full 0.999
_diffrn_reflns_point_group_measured_fraction_max 0.999
_diffrn_reflns_theta_full 67.684
_diffrn_reflns_theta_max 67.739
_diffrn_reflns_theta_min 3.735
_exptl_absorpt_coefficient_mu 4.301
_exptl_absorpt_correction_T_max 1.00000
_exptl_absorpt_correction_T_min 0.34909
_exptl_absorpt_correction_type multi-scan
_exptl_absorpt_process_details
;
CrysAlisPro 1.171.40.84a (Rigaku Oxford Diffraction, 2020)
Empirical absorption correction using spherical harmonics,
implemented in SCALE3 ABSPACK scaling algorithm.
;
_exptl_crystal_colour 'light yellow'
_exptl_crystal_colour_modifier light
_exptl_crystal_colour_primary yellow
_exptl_crystal_density_diffrn 1.489
_exptl_crystal_description plank
_exptl_crystal_F_000 2832
_exptl_crystal_recrystallization_method 'Dimethylsulfoxide and Ethyl acetate'
_exptl_crystal_size_max 0.2
_exptl_crystal_size_mid 0.08
_exptl_crystal_size_min 0.05
_refine_diff_density_max 3.094
_refine_diff_density_min -1.162
_refine_diff_density_rms 0.098
_refine_ls_extinction_method none
_refine_ls_goodness_of_fit_ref 1.018
_refine_ls_hydrogen_treatment constr
_refine_ls_matrix_type full
_refine_ls_number_parameters 1390
_refine_ls_number_reflns 22345
_refine_ls_number_restraints 77
_refine_ls_restrained_S_all 1.020
_refine_ls_R_factor_all 0.0557
_refine_ls_R_factor_gt 0.0512
_refine_ls_shift/su_max 0.001
_refine_ls_shift/su_mean 0.000
_refine_ls_structure_factor_coef Fsqd
_refine_ls_weighting_details 'w=1/[\s^2^(Fo^2^)+(0.0766P)^2^+14.3416P] where P=(Fo^2^+2Fc^2^)/3'
_refine_ls_weighting_scheme calc
_refine_ls_wR_factor_gt 0.1339
_refine_ls_wR_factor_ref 0.1371
_reflns_Friedel_coverage 0.000
_reflns_number_gt 20221
_reflns_number_total 22345
_reflns_threshold_expression 'I > 2\s(I)'
_cod_data_source_file d5sc00209e2.cif
_cod_data_source_block hage128_05g
_cod_depositor_comments 'Adding full bibliography for 1574215--1574217.cif.'
_cod_original_cell_volume 6177.96(14)
_cod_database_code 1574217
_shelx_shelxl_version_number 2019/3
_shelx_space_group_comment
;
The symmetry employed for this shelxl refinement is uniquely defined
by the following loop, which should always be used as a source of
symmetry information in preference to the above space-group names.
They are only intended as comments.
;
_shelx_estimated_absorpt_t_max 0.814
_shelx_estimated_absorpt_t_min 0.480
_olex2_refinement_description
;
1. Fixed Uiso
 At 1.2 times of:
  All C(H) groups, All C(H,H) groups, All N(H) groups
 At 1.5 times of:
  All C(H,H,H) groups
2. Restrained distances
 O7-C84 = O7A-C84A
 1.21 with sigma of 0.001
 N8-C80 = N8A-C80
 1.42 with sigma of 0.001
 C84-C85 \\sim C84A-C85
 with sigma of 0.02
 C84-N8 \\sim C84A-N8
 with sigma of 0.02
 N8-C84 \\sim N8A-C84A
 with sigma of 0.02
3. Uiso/Uaniso restraints and constraints
C77 \\sim C78 \\sim C79 \\sim C80 \\sim C81 \\sim C82: within 2A with sigma of
0.002 and sigma for terminal atoms of 0.01 within 2A
N4 \\sim C85 \\sim C86 \\sim C88 \\sim C89 \\sim C90: within 2A with sigma of
0.002 and sigma for terminal atoms of 0.01 within 2A
Uanis(O7) = Uanis(O7A)
Uanis(C84) = Uanis(C84A)
Uanis(C85) = Uanis(C85A)
Uanis(C88) = Uanis(C88A)
Uanis(C89) = Uanis(C89A)
Uanis(C90) = Uanis(C90A)
Uanis(N4) = Uanis(N4A)
Uanis(N8) = Uanis(N8A)
Uanis(C86) = Uanis(C86A)
4. Others
 Sof(O7A)=Sof(N8A)=Sof(H8A)=Sof(C84A)=Sof(C85A)=Sof(C86A)=Sof(H86A)=Sof(N4A)=
 Sof(C88A)=Sof(H88A)=Sof(C89A)=Sof(H89A)=Sof(C90A)=Sof(H90A)=1-FVAR(1)
 Sof(O7)=Sof(N8)=Sof(H8)=Sof(C84)=Sof(C85)=Sof(C86)=Sof(H86)=Sof(N4)=Sof(C88)=
 Sof(H88)=Sof(C89)=Sof(H89)=Sof(C90)=Sof(H90)=FVAR(1)
5.a Secondary CH2 refined with riding coordinates:
 C18(H18A,H18B), C47(H47A,H47B), C76(H76A,H76B), C102(H10A,H10B)
5.b Aromatic/amide H refined with riding coordinates:
 N5(H5), N6(H6), N7(H7), C1(H1), C13(H13), C14(H14), C16(H16), C17(H17),
 C20(H20), C21(H21), C23(H23), C24(H24), C25(H25), C26(H26), C28(H28), C29(H29),
  C30(H30), C34(H34), C35(H35), C36(H36), C38(H38), C39(H39), C40(H40),
 C42(H42), C43(H43), C45(H45), C46(H46), C49(H49), C50(H50), C52(H52), C53(H53),
  C54(H54), C57(H57), C58(H58), C59(H59), C60(H60), C61(H61), C64(H64),
 C65(H65), C66(H66), C68(H68), C71(H71), C72(H72), C74(H74), C75(H75), C78(H78),
  C79(H79), C81(H81), C82(H82), N8(H8), C86(H86), C88(H88), C89(H89), C90(H90),
 N8A(H8A), C86A(H86A), C88A(H88A), C89A(H89A), C90A(H90A), C92(H92), C94(H94),
 C96(H96), C99(H99), C100(H100), C104(H104), C105(H105), C110(H110), C111(H111),
  C112(H112), C114(H114), C115(H115), C116(H116), C117(H117), C118(H118),
 C119(H119), C120(H120), C121(H121), C5(H5A), C6(H6A), C7(H7A), C9(H9),
 C10(H10), C11(H11), C32(H32)
5.c Fitted hexagon refined as free rotating group:
 C77(C78,C79,C80,C81,C82), C85(C86,N4,C88,C89,C90), C85A(C86A,N4A,C88A,C89A,
 C90A)
5.d Idealised Me refined as rotating group:
 C63(H63A,H63B,H63C), C31(H31A,H31B,H31C)
;
_smtbx_masks_void_probe_radius 1.3
_smtbx_masks_void_truncation_radius 1.2
_olex2_submission_special_instructions 'No special instructions were received'
_oxdiff_exptl_absorpt_empirical_details
;
Empirical correction (ABSPACK) includes:
- Absorption correction using spherical harmonics
- Frame scaling
;

loop_
_space_group_symop_operation_xyz
'x, y, z'
'-x, -y, -z'

loop_
_atom_site_label
_atom_site_type_symbol
_atom_site_fract_x
_atom_site_fract_y
_atom_site_fract_z
_atom_site_U_iso_or_equiv
_atom_site_adp_type
_atom_site_occupancy
_atom_site_site_symmetry_order
_atom_site_calc_flag
_atom_site_refinement_flags_posn
_atom_site_refinement_flags_adp
_atom_site_refinement_flags_occupancy
_atom_site_disorder_assembly
_atom_site_disorder_group
Pt1 Pt -0.24324(2) 0.23136(2) 0.70918(2) 0.03754(7) Uani 1 1 d . . . . .
Pd1 Pd 0.33566(2) 0.37206(2) 0.09580(2) 0.03108(8) Uani 1 1 d . . . . .
O7 O 0.2848(11) 0.0723(7) 0.0797(8) 0.112(3) Uani 0.418(6) 1 d D . P A 1
O7A O 0.3155(8) 0.0468(5) 0.1361(6) 0.112(3) Uani 0.582(6) 1 d D . P A 2
O8 O 0.0679(3) 0.6862(2) 0.1177(2) 0.0706(12) Uani 1 1 d . . . . .
O62 O -0.0723(2) 0.44183(18) -0.00211(14) 0.0440(7) Uani 1 1 d . . . . .
O122 O 0.3630(2) 0.3153(2) 0.35072(15) 0.0566(10) Uani 1 1 d . . . . .
N1 N 0.2381(2) 0.36920(18) 0.03860(16) 0.0339(7) Uani 1 1 d . . . . .
N2 N 0.2917(2) 0.47895(19) 0.08020(15) 0.0320(7) Uani 1 1 d . . . . .
N3 N 0.4241(2) 0.37526(19) 0.15964(16) 0.0347(7) Uani 1 1 d . . . . .
N5 N -0.0350(2) 0.4407(2) 0.09963(16) 0.0387(8) Uani 1 1 d . . . . .
H5 H 0.009428 0.424150 0.126125 0.046 Uiso 1 1 calc R U . . .
N6 N 0.0840(2) 0.5899(2) 0.19623(18) 0.0414(8) Uani 1 1 d . . . . .
H6 H 0.115654 0.545933 0.208233 0.050 Uiso 1 1 calc R U . . .
N7 N 0.5106(2) 0.28985(19) 0.37546(16) 0.0350(7) Uani 1 1 d . . . . .
H7 H 0.562837 0.296974 0.360713 0.042 Uiso 1 1 calc R U . . .
N9 N -0.4514(2) 0.41420(19) 0.45452(16) 0.0364(8) Uani 1 1 d . . . . .
N10 N -0.2552(2) 0.49564(18) 0.58325(16) 0.0350(7) Uani 1 1 d . . . . .
N11 N 0.1847(3) 0.1269(2) 0.76748(19) 0.0462(9) Uani 1 1 d . . . . .
N12 N -0.1622(4) 0.0080(3) 0.5122(3) 0.0749(14) Uani 1 1 d . . . . .
N13 N -0.3501(2) 0.2699(2) 0.65263(18) 0.0398(8) Uani 1 1 d . . . . .
N14 N -0.2673(2) 0.3290(2) 0.73010(16) 0.0383(8) Uani 1 1 d . . . . .
N15 N -0.1359(3) 0.1946(2) 0.76412(17) 0.0406(8) Uani 1 1 d . . . . .
N16 N -0.2264(2) 0.1346(2) 0.68613(18) 0.0427(9) Uani 1 1 d . . . . .
C1 C 0.3273(3) 0.5169(2) 0.03090(19) 0.0368(9) Uani 1 1 d . . . . .
H1 H 0.376931 0.492886 0.006131 0.044 Uiso 1 1 calc R U . . .
C12 C 0.5073(3) 0.2515(2) 0.43790(19) 0.0348(9) Uani 1 1 d . . . . .
C13 C 0.4278(3) 0.2502(2) 0.4741(2) 0.0414(10) Uani 1 1 d . . . . .
H13 H 0.371474 0.278405 0.457827 0.050 Uiso 1 1 calc R U . . .
C14 C 0.4308(3) 0.2079(3) 0.5336(2) 0.0481(11) Uani 1 1 d . . . . .
H14 H 0.376078 0.207899 0.557962 0.058 Uiso 1 1 calc R U . . .
C15 C 0.5115(3) 0.1656(3) 0.5589(2) 0.0436(10) Uani 1 1 d . . . . .
C16 C 0.5908(3) 0.1699(2) 0.5237(2) 0.0392(9) Uani 1 1 d . . . . .
H16 H 0.647160 0.143262 0.540903 0.047 Uiso 1 1 calc R U . . .
C17 C 0.5893(3) 0.2119(2) 0.4644(2) 0.0366(9) Uani 1 1 d . . . . .
H17 H 0.644367 0.214023 0.441369 0.044 Uiso 1 1 calc R U . . .
C18 C 0.5179(3) 0.1148(3) 0.6221(3) 0.0577(14) Uani 1 1 d . . . . .
H18A H 0.544774 0.066091 0.612981 0.069 Uiso 1 1 calc R U . . .
H18B H 0.560056 0.125037 0.648960 0.069 Uiso 1 1 calc R U . . .
C19 C 0.4306(3) 0.1165(3) 0.6608(2) 0.0502(12) Uani 1 1 d . . . . .
C20 C 0.4159(3) 0.1377(3) 0.7201(2) 0.0491(11) Uani 1 1 d . . . . .
H20 H 0.461637 0.151679 0.736847 0.059 Uiso 1 1 calc R U . . .
C21 C 0.3358(3) 0.1391(3) 0.7560(2) 0.0454(11) Uani 1 1 d . . . . .
H21 H 0.327815 0.152259 0.797376 0.054 Uiso 1 1 calc R U . . .
C22 C 0.2671(3) 0.1209(3) 0.7305(2) 0.0440(10) Uani 1 1 d . . . . .
C23 C 0.2822(3) 0.0978(3) 0.6718(2) 0.0495(11) Uani 1 1 d . . . . .
H23 H 0.236682 0.083832 0.654796 0.059 Uiso 1 1 calc R U . . .
C24 C 0.3633(4) 0.0952(3) 0.6380(2) 0.0548(13) Uani 1 1 d . . . . .
H24 H 0.373242 0.078310 0.598187 0.066 Uiso 1 1 calc R U . . .
C25 C 0.4111(3) 0.3467(2) 0.22130(19) 0.0359(9) Uani 1 1 d . . . . .
H25 H 0.363965 0.324229 0.232148 0.043 Uiso 1 1 calc R U . . .
C26 C 0.1121(3) 0.1547(3) 0.7378(2) 0.0436(10) Uani 1 1 d . . . . .
H26 H 0.115115 0.170895 0.692873 0.052 Uiso 1 1 calc R U . . .
C27 C 0.0234(3) 0.1620(3) 0.7722(2) 0.0432(10) Uani 1 1 d . . . . .
C28 C 0.0138(4) 0.1418(3) 0.8383(2) 0.0557(13) Uani 1 1 d . . . . .
H28 H 0.065336 0.123002 0.863627 0.067 Uiso 1 1 calc R U . . .
C29 C -0.0715(4) 0.1493(3) 0.8663(2) 0.0580(14) Uani 1 1 d . . . . .
H29 H -0.079463 0.136991 0.911441 0.070 Uiso 1 1 calc R U . . .
C30 C -0.1455(3) 0.1749(3) 0.8286(2) 0.0495(12) Uani 1 1 d . . . . .
H30 H -0.204212 0.178860 0.848005 0.059 Uiso 1 1 calc R U . . .
C33 C 0.4645(3) 0.3491(2) 0.26919(19) 0.0351(9) Uani 1 1 d . . . . .
C34 C -0.4334(3) 0.2662(3) 0.6741(2) 0.0422(10) Uani 1 1 d . . . . .
H34 H -0.441723 0.240950 0.715694 0.051 Uiso 1 1 calc R U . . .
C35 C -0.5070(3) 0.2985(3) 0.6369(2) 0.0467(11) Uani 1 1 d . . . . .
H35 H -0.565270 0.294704 0.652619 0.056 Uiso 1 1 calc R U . . .
C36 C -0.4960(3) 0.3360(2) 0.5769(2) 0.0406(10) Uani 1 1 d . . . . .
H36 H -0.546215 0.358624 0.550967 0.049 Uiso 1 1 calc R U . . .
C37 C -0.4098(3) 0.3404(2) 0.5550(2) 0.0363(9) Uani 1 1 d . . . . .
C38 C -0.3390(3) 0.3060(2) 0.5939(2) 0.0394(9) Uani 1 1 d . . . . .
H38 H -0.279931 0.307920 0.578569 0.047 Uiso 1 1 calc R U . . .
C39 C -0.3907(3) 0.3815(2) 0.4929(2) 0.0378(9) Uani 1 1 d . . . . .
H39 H -0.330492 0.383269 0.481445 0.045 Uiso 1 1 calc R U . . .
C40 C 0.5316(3) 0.3829(2) 0.2535(2) 0.0380(9) Uani 1 1 d . . . . .
H40 H 0.568670 0.385808 0.285627 0.046 Uiso 1 1 calc R U . . .
C41 C -0.4271(3) 0.4525(2) 0.39557(19) 0.0343(9) Uani 1 1 d . . . . .
C42 C -0.4934(3) 0.5073(2) 0.3648(2) 0.0384(9) Uani 1 1 d . . . . .
H42 H -0.553428 0.517212 0.382635 0.046 Uiso 1 1 calc R U . . .
C43 C -0.4734(3) 0.5476(2) 0.3083(2) 0.0387(9) Uani 1 1 d . . . . .
H43 H -0.519724 0.585694 0.288307 0.046 Uiso 1 1 calc R U . . .
C44 C -0.3864(3) 0.5338(2) 0.2799(2) 0.0385(9) Uani 1 1 d . . . . .
C45 C -0.3211(3) 0.4773(3) 0.3097(2) 0.0427(10) Uani 1 1 d . . . . .
H45 H -0.261747 0.466180 0.290795 0.051 Uiso 1 1 calc R U . . .
C46 C -0.3405(3) 0.4366(3) 0.3665(2) 0.0401(10) Uani 1 1 d . . . . .
H46 H -0.294607 0.397668 0.385854 0.048 Uiso 1 1 calc R U . . .
C47 C -0.3665(3) 0.5821(3) 0.2189(2) 0.0466(11) Uani 1 1 d . . . . .
H47A H -0.417275 0.593728 0.190115 0.056 Uiso 1 1 calc R U . . .
H47B H -0.362426 0.626936 0.230486 0.056 Uiso 1 1 calc R U . . .
C48 C -0.2802(3) 0.5495(3) 0.1832(2) 0.0426(10) Uani 1 1 d . . . . .
C49 C -0.2801(3) 0.5150(2) 0.1320(2) 0.0392(9) Uani 1 1 d . . . . .
H49 H -0.336111 0.516019 0.116487 0.047 Uiso 1 1 calc R U . . .
C50 C -0.2012(3) 0.4792(3) 0.1028(2) 0.0397(10) Uani 1 1 d . . . . .
H50 H -0.203013 0.455477 0.068235 0.048 Uiso 1 1 calc R U . . .
C51 C -0.1186(3) 0.4785(2) 0.12517(19) 0.0376(9) Uani 1 1 d . . . . .
C52 C -0.1170(3) 0.5141(3) 0.1750(2) 0.0426(10) Uani 1 1 d . . . . .
H52 H -0.061002 0.514651 0.189461 0.051 Uiso 1 1 calc R U . . .
C53 C -0.1965(3) 0.5488(3) 0.2037(2) 0.0471(11) Uani 1 1 d . . . . .
H53 H -0.194564 0.572686 0.238100 0.057 Uiso 1 1 calc R U . . .
C54 C 0.5443(3) 0.4126(3) 0.1903(2) 0.0410(10) Uani 1 1 d . . . . .
H54 H 0.590092 0.436285 0.178561 0.049 Uiso 1 1 calc R U . . .
C55 C -0.0160(3) 0.4274(2) 0.0389(2) 0.0366(9) Uani 1 1 d . . . . .
C56 C 0.0814(3) 0.3937(2) 0.02182(19) 0.0347(9) Uani 1 1 d . . . . .
C57 C 0.1020(3) 0.3650(3) -0.0343(2) 0.0428(10) Uani 1 1 d . . . . .
H57 H 0.055270 0.363847 -0.059729 0.051 Uiso 1 1 calc R U . . .
C58 C 0.1912(3) 0.3380(3) -0.0527(2) 0.0467(11) Uani 1 1 d . . . . .
H58 H 0.206775 0.317522 -0.090610 0.056 Uiso 1 1 calc R U . . .
C59 C 0.2571(3) 0.3413(2) -0.0154(2) 0.0389(9) Uani 1 1 d . . . . .
H59 H 0.318483 0.323105 -0.028489 0.047 Uiso 1 1 calc R U . . .
C60 C 0.4897(3) 0.4076(2) 0.1444(2) 0.0378(9) Uani 1 1 d . . . . .
H60 H 0.498954 0.427690 0.100971 0.045 Uiso 1 1 calc R U . . .
C61 C 0.1513(3) 0.3948(2) 0.05703(19) 0.0350(9) Uani 1 1 d . . . . .
H61 H 0.137607 0.414304 0.095579 0.042 Uiso 1 1 calc R U . . .
C62 C 0.4407(3) 0.3168(2) 0.33596(19) 0.0382(9) Uani 1 1 d . . . . .
C64 C -0.2633(4) 0.0880(3) 0.7233(3) 0.0624(15) Uani 1 1 d . . . . .
H64 H -0.292507 0.098963 0.763029 0.075 Uiso 1 1 calc R U . . .
C65 C -0.2606(5) 0.0251(3) 0.7060(3) 0.0688(17) Uani 1 1 d . . . . .
H65 H -0.286379 -0.007738 0.733964 0.083 Uiso 1 1 calc R U . . .
C66 C -0.2203(4) 0.0092(3) 0.6478(3) 0.0695(16) Uani 1 1 d . . . . .
H66 H -0.214161 -0.035516 0.635747 0.083 Uiso 1 1 calc R U . . .
C67 C -0.1874(4) 0.0638(3) 0.6055(3) 0.0658(15) Uani 1 1 d . . . . .
C68 C -0.1590(4) 0.0605(3) 0.5370(3) 0.0660(15) Uani 1 1 d . . . . .
H68 H -0.138275 0.097786 0.511713 0.079 Uiso 1 1 calc R U . . .
C70 C -0.1453(5) 0.0142(4) 0.4445(4) 0.0745(18) Uani 1 1 d . . . . .
C71 C -0.1884(5) 0.0757(4) 0.4043(3) 0.084(2) Uani 1 1 d . . . . .
H71 H -0.226366 0.115225 0.421473 0.101 Uiso 1 1 calc R U . . .
C72 C -0.1743(5) 0.0776(4) 0.3386(4) 0.088(2) Uani 1 1 d . . . . .
H72 H -0.208432 0.117806 0.311437 0.106 Uiso 1 1 calc R U . . .
C73 C -0.1165(5) 0.0272(4) 0.3108(4) 0.079(2) Uani 1 1 d . . . . .
C74 C -0.0719(5) -0.0345(4) 0.3559(4) 0.083(2) Uani 1 1 d . . . . .
H74 H -0.030895 -0.072785 0.338691 0.099 Uiso 1 1 calc R U . . .
C75 C -0.0846(4) -0.0414(4) 0.4206(5) 0.090(3) Uani 1 1 d . . . . .
H75 H -0.053156 -0.082490 0.448041 0.108 Uiso 1 1 calc R U . . .
C76 C -0.0939(5) 0.0340(4) 0.2401(4) 0.082(2) Uani 1 1 d . . . . .
H76A H -0.144988 0.068370 0.216868 0.099 Uiso 1 1 calc R U . . .
H76B H -0.085196 -0.012295 0.226375 0.099 Uiso 1 1 calc R U . . .
C77 C -0.0084(3) 0.0587(2) 0.2223(2) 0.0792(11) Uani 1 1 d G U . . .
C78 C 0.0540(3) 0.0286(2) 0.1769(2) 0.0828(11) Uani 1 1 d G U . . .
H78 H 0.044071 -0.007793 0.157657 0.099 Uiso 1 1 calc R U . . .
C79 C 0.1309(3) 0.0516(3) 0.1597(2) 0.0857(11) Uani 1 1 d G U . . .
H79 H 0.173599 0.031030 0.128672 0.103 Uiso 1 1 calc R U . . .
C80 C 0.1455(3) 0.1049(3) 0.1879(3) 0.0862(11) Uani 1 1 d DG U . . .
C81 C 0.0830(3) 0.1350(2) 0.2333(2) 0.0877(12) Uani 1 1 d G U . . .
H81 H 0.092951 0.171415 0.252607 0.105 Uiso 1 1 calc R U . . .
C82 C 0.0061(3) 0.1120(2) 0.2506(2) 0.0876(11) Uani 1 1 d G U . . .
H82 H -0.036578 0.132593 0.281592 0.105 Uiso 1 1 calc R U . . .
N8 N 0.2217(11) 0.1273(13) 0.1600(9) 0.069(3) Uani 0.418(6) 1 d D . P A 1
H8 H 0.227260 0.162111 0.177988 0.083 Uiso 0.418(6) 1 calc R U P A 1
C84 C 0.2877(13) 0.1124(8) 0.1153(7) 0.072(3) Uani 0.418(6) 1 d D . P A 1
C85 C 0.3462(6) 0.1547(7) 0.1089(5) 0.0573(12) Uani 0.418(6) 1 d G U P A 1
C86 C 0.3223(7) 0.2240(7) 0.1205(7) 0.0516(9) Uani 0.418(6) 1 d G U P A 1
H86 H 0.264479 0.243595 0.139137 0.062 Uiso 0.418(6) 1 calc R U P A 1
N4 N 0.3830(10) 0.2647(5) 0.1047(8) 0.0487(8) Uani 0.418(6) 1 d G U P A 1
C88 C 0.4677(9) 0.2361(5) 0.0774(6) 0.0560(11) Uani 0.418(6) 1 d G U P A 1
H88 H 0.509179 0.263906 0.066632 0.067 Uiso 0.418(6) 1 calc R U P A 1
C89 C 0.4916(6) 0.1667(5) 0.0659(5) 0.0609(12) Uani 0.418(6) 1 d G U P A 1
H89 H 0.549390 0.147156 0.047205 0.073 Uiso 0.418(6) 1 calc R U P A 1
C90 C 0.4308(7) 0.1260(5) 0.0816(5) 0.0617(12) Uani 0.418(6) 1 d G U P A 1
H90 H 0.447146 0.078624 0.073743 0.074 Uiso 0.418(6) 1 calc R U P A 1
N8A N 0.2191(8) 0.1352(9) 0.1802(6) 0.069(3) Uani 0.582(6) 1 d D . P A 2
H8A H 0.215525 0.172665 0.197708 0.083 Uiso 0.582(6) 1 calc R U P A 2
C84A C 0.2941(10) 0.1071(4) 0.1466(6) 0.072(3) Uani 0.582(6) 1 d D . P A 2
C85A C 0.3568(5) 0.1525(5) 0.1301(4) 0.0573(12) Uani 0.582(6) 1 d G . P A 2
C86A C 0.3244(5) 0.2257(5) 0.1242(5) 0.0516(9) Uani 0.582(6) 1 d G . P A 2
H86A H 0.262117 0.246910 0.132315 0.062 Uiso 0.582(6) 1 calc R U P A 2
N4A N 0.3832(7) 0.2678(3) 0.1065(6) 0.0487(8) Uani 0.582(6) 1 d G . P A 2
C88A C 0.4743(6) 0.2368(3) 0.0946(4) 0.0560(11) Uani 0.582(6) 1 d G . P A 2
H88A H 0.514514 0.265578 0.082498 0.067 Uiso 0.582(6) 1 calc R U P A 2
C89A C 0.5067(4) 0.1636(4) 0.1005(4) 0.0609(12) Uani 0.582(6) 1 d G . P A 2
H89A H 0.568977 0.142410 0.092411 0.073 Uiso 0.582(6) 1 calc R U P A 2
C90A C 0.4479(5) 0.1215(3) 0.1183(4) 0.0617(12) Uani 0.582(6) 1 d G . P A 2
H90A H 0.470009 0.071491 0.122276 0.074 Uiso 0.582(6) 1 calc R U P A 2
C92 C -0.1900(4) 0.1235(4) 0.6283(3) 0.0661(16) Uani 1 1 d . . . . .
H92 H -0.165197 0.158265 0.602434 0.079 Uiso 1 1 calc R U . . .
C94 C -0.2508(3) 0.3822(2) 0.68472(19) 0.0351(9) Uani 1 1 d . . . . .
H94 H -0.219876 0.370738 0.645628 0.042 Uiso 1 1 calc R U . . .
C95 C -0.2771(3) 0.4516(2) 0.69318(19) 0.0366(9) Uani 1 1 d . . . . .
C96 C -0.2666(3) 0.5085(2) 0.64026(19) 0.0348(9) Uani 1 1 d . . . . .
H96 H -0.268333 0.553981 0.648789 0.042 Uiso 1 1 calc R U . . .
C98 C -0.2434(3) 0.5501(2) 0.53194(19) 0.0324(8) Uani 1 1 d . . . . .
C99 C -0.2013(3) 0.6014(2) 0.5391(2) 0.0389(9) Uani 1 1 d . . . . .
H99 H -0.179715 0.601615 0.579436 0.047 Uiso 1 1 calc R U . . .
C100 C -0.1914(3) 0.6519(2) 0.4867(2) 0.0410(10) Uani 1 1 d . . . . .
H100 H -0.163286 0.686980 0.491758 0.049 Uiso 1 1 calc R U . . .
C101 C -0.2216(3) 0.6522(2) 0.4271(2) 0.0364(9) Uani 1 1 d . . . . .
C102 C -0.2055(3) 0.7055(2) 0.3699(2) 0.0437(10) Uani 1 1 d . . . . .
H10A H -0.190680 0.744611 0.385377 0.052 Uiso 1 1 calc R U . . .
H10B H -0.261851 0.725864 0.346359 0.052 Uiso 1 1 calc R U . . .
C103 C -0.1302(3) 0.6741(2) 0.3240(2) 0.0411(10) Uani 1 1 d . . . . .
C104 C -0.0492(3) 0.6270(3) 0.3464(2) 0.0505(12) Uani 1 1 d . . . . .
H104 H -0.041729 0.613734 0.391292 0.061 Uiso 1 1 calc R U . . .
C105 C 0.0200(3) 0.5995(3) 0.3043(2) 0.0499(12) Uani 1 1 d . . . . .
H105 H 0.073900 0.566597 0.320213 0.060 Uiso 1 1 calc R U . . .
C106 C 0.0101(3) 0.6205(2) 0.2379(2) 0.0400(10) Uani 1 1 d . . . . .
C108 C 0.1073(3) 0.6255(3) 0.1394(2) 0.0449(10) Uani 1 1 d . . . . .
C109 C 0.1862(3) 0.5857(2) 0.1027(2) 0.0386(9) Uani 1 1 d . . . . .
C110 C 0.2222(3) 0.5131(2) 0.11621(19) 0.0346(9) Uani 1 1 d . . . . .
H110 H 0.197534 0.486703 0.151569 0.042 Uiso 1 1 calc R U . . .
C111 C 0.2234(3) 0.6238(2) 0.0506(2) 0.0403(10) Uani 1 1 d . . . . .
H111 H 0.199263 0.673549 0.039872 0.048 Uiso 1 1 calc R U . . .
C112 C 0.2946(3) 0.5889(2) 0.0152(2) 0.0414(10) Uani 1 1 d . . . . .
H112 H 0.321103 0.614237 -0.019959 0.050 Uiso 1 1 calc R U . . .
C114 C -0.0688(3) 0.6676(3) 0.2154(2) 0.0434(10) Uani 1 1 d . . . . .
H114 H -0.075314 0.682723 0.170548 0.052 Uiso 1 1 calc R U . . .
C115 C -0.1387(3) 0.6928(2) 0.2579(2) 0.0425(10) Uani 1 1 d . . . . .
H115 H -0.193678 0.723544 0.241713 0.051 Uiso 1 1 calc R U . . .
C116 C -0.2623(3) 0.6009(2) 0.42065(19) 0.0357(9) Uani 1 1 d . . . . .
H116 H -0.283153 0.600521 0.380055 0.043 Uiso 1 1 calc R U . . .
C117 C -0.2734(3) 0.5496(2) 0.4726(2) 0.0352(9) Uani 1 1 d . . . . .
H117 H -0.301349 0.514443 0.467288 0.042 Uiso 1 1 calc R U . . .
C118 C -0.3194(3) 0.4682(3) 0.7521(2) 0.0392(9) Uani 1 1 d . . . . .
H118 H -0.336958 0.515622 0.759962 0.047 Uiso 1 1 calc R U . . .
C119 C -0.3348(3) 0.4137(3) 0.7986(2) 0.0412(10) Uani 1 1 d . . . . .
H119 H -0.363179 0.423539 0.838810 0.049 Uiso 1 1 calc R U . . .
C120 C -0.3093(3) 0.3463(2) 0.78638(19) 0.0371(9) Uani 1 1 d . . . . .
H120 H -0.321336 0.309748 0.818477 0.044 Uiso 1 1 calc R U . . .
C121 C -0.0519(3) 0.1895(2) 0.7369(2) 0.0379(9) Uani 1 1 d . . . . .
H121 H -0.045203 0.205292 0.692106 0.045 Uiso 1 1 calc R U . . .
S1 S -0.04993(8) 0.25984(6) 0.54219(5) 0.0426(2) Uani 1 1 d . . . . .
S2 S 0.14068(7) 0.37528(8) 0.24807(5) 0.0485(3) Uani 1 1 d . . . . .
O1 O 0.0316(2) 0.23237(19) 0.57756(15) 0.0525(8) Uani 1 1 d . . . . .
O2 O -0.0752(3) 0.2058(2) 0.51686(17) 0.0582(9) Uani 1 1 d . . . . .
O3 O -0.1240(2) 0.30206(19) 0.57700(16) 0.0529(8) Uani 1 1 d . . . . .
O4 O 0.2150(2) 0.3326(2) 0.21334(16) 0.0566(9) Uani 1 1 d . . . . .
O5 O 0.0570(2) 0.3938(3) 0.21528(16) 0.0689(12) Uani 1 1 d . . . . .
O6 O 0.1607(2) 0.4378(2) 0.26283(17) 0.0575(9) Uani 1 1 d . . . . .
C2 C -0.0263(3) 0.3197(2) 0.4727(2) 0.0378(9) Uani 1 1 d . . . . .
C3 C 0.0438(3) 0.2953(2) 0.4258(2) 0.0350(9) Uani 1 1 d . . . . .
C4 C 0.0546(3) 0.3448(2) 0.3691(2) 0.0376(9) Uani 1 1 d . . . . .
C5 C -0.0022(3) 0.4141(3) 0.3616(2) 0.0449(11) Uani 1 1 d . . . . .
H5A H 0.003598 0.446370 0.323578 0.054 Uiso 1 1 calc R U . . .
C6 C -0.0662(3) 0.4357(3) 0.4087(3) 0.0549(13) Uani 1 1 d . . . . .
H6A H -0.102431 0.483377 0.403955 0.066 Uiso 1 1 calc R U . . .
C7 C -0.0781(3) 0.3878(3) 0.4636(2) 0.0486(11) Uani 1 1 d . . . . .
H7A H -0.123418 0.403270 0.495290 0.058 Uiso 1 1 calc R U . . .
C8 C 0.1245(3) 0.3201(3) 0.3227(2) 0.0387(9) Uani 1 1 d . . . . .
C9 C 0.1806(3) 0.2525(3) 0.3332(2) 0.0473(11) Uani 1 1 d . . . . .
H9 H 0.227658 0.237688 0.302417 0.057 Uiso 1 1 calc R U . . .
C10 C 0.1692(3) 0.2057(3) 0.3885(2) 0.0500(11) Uani 1 1 d . . . . .
H10 H 0.208737 0.159168 0.395148 0.060 Uiso 1 1 calc R U . . .
C11 C 0.1016(3) 0.2258(2) 0.4336(2) 0.0415(10) Uani 1 1 d . . . . .
H11 H 0.093607 0.192556 0.470308 0.050 Uiso 1 1 calc R U . . .
O34 O 0.6958(2) 0.2655(2) 0.33464(18) 0.0589(9) Uani 1 1 d . . . . .
N17 N 0.8271(3) 0.2877(3) 0.2974(2) 0.0578(11) Uani 1 1 d . . . . .
C32 C 0.7445(3) 0.2853(3) 0.2916(2) 0.0494(12) Uani 1 1 d . . . . .
H32 H 0.720874 0.300247 0.250041 0.059 Uiso 1 1 calc R U . . .
C63 C 0.8780(5) 0.3178(4) 0.2446(4) 0.098(3) Uani 1 1 d . . . . .
H63A H 0.840718 0.335731 0.207122 0.147 Uiso 1 1 calc R U . . .
H63B H 0.932074 0.281284 0.234041 0.147 Uiso 1 1 calc R U . . .
H63C H 0.895890 0.356738 0.257011 0.147 Uiso 1 1 calc R U . . .
C31 C 0.8664(5) 0.2630(5) 0.3602(4) 0.096(3) Uani 1 1 d . . . B 1
H31A H 0.925318 0.228824 0.355978 0.145 Uiso 1 1 calc R U . B 1
H31B H 0.826410 0.240380 0.389619 0.145 Uiso 1 1 calc R U . B 1
H31C H 0.873910 0.303380 0.377265 0.145 Uiso 1 1 calc R U . B 1
F1 F 0.7705(4) 0.1957(3) 0.1731(3) 0.142(2) Uani 1 1 d . . . C 1
F2 F 0.6981(7) 0.2065(8) 0.0876(5) 0.288(7) Uani 1 1 d . . . C 1
F3 F 0.7157(5) 0.3032(4) 0.1224(3) 0.178(3) Uani 1 1 d . . . C 1
F4 F 0.6207(5) 0.2459(3) 0.1709(4) 0.155(2) Uani 1 1 d . . . C 1
B1 B 0.7055(9) 0.2354(6) 0.1353(5) 0.104(3) Uani 1 1 d . . . C 1
F5 F 0.40222(19) 0.67019(15) 0.07464(13) 0.0531(7) Uani 1 1 d . . . D 1
F6 F 0.5512(2) 0.6594(2) 0.06880(19) 0.0775(10) Uani 1 1 d . . . D 1
F7 F 0.4884(2) 0.6263(2) -0.00827(14) 0.0726(9) Uani 1 1 d . . . D 1
F8 F 0.50019(19) 0.56080(16) 0.09017(16) 0.0609(8) Uani 1 1 d . . . D 1
B2 B 0.4860(3) 0.6287(3) 0.0559(2) 0.0423(11) Uani 1 1 d . . . D 1

loop_
_atom_site_aniso_label
_atom_site_aniso_U_11
_atom_site_aniso_U_22
_atom_site_aniso_U_33
_atom_site_aniso_U_23
_atom_site_aniso_U_13
_atom_site_aniso_U_12
Pt1 0.03190(10) 0.04589(12) 0.03214(10) 0.00477(7) -0.00101(7) -0.01340(8)
Pd1 0.02713(15) 0.04287(17) 0.02403(14) -0.00508(11) -0.00260(11) -0.01056(12)
O7 0.136(8) 0.071(5) 0.144(8) -0.037(5) 0.017(7) -0.050(5)
O7A 0.136(8) 0.071(5) 0.144(8) -0.037(5) 0.017(7) -0.050(5)
O8 0.068(3) 0.048(2) 0.078(3) 0.0010(19) 0.024(2) -0.0039(19)
O62 0.0367(16) 0.068(2) 0.0312(15) -0.0068(14) -0.0106(13) -0.0181(15)
O122 0.0316(17) 0.106(3) 0.0290(16) 0.0008(17) -0.0016(13) -0.0210(17)
N1 0.0337(18) 0.0415(19) 0.0276(16) -0.0039(14) -0.0029(14) -0.0128(15)
N2 0.0267(16) 0.0469(19) 0.0252(16) -0.0066(14) -0.0044(13) -0.0128(14)
N3 0.0272(16) 0.048(2) 0.0276(17) -0.0054(14) -0.0018(13) -0.0089(15)
N5 0.0294(17) 0.065(2) 0.0255(16) -0.0047(16) -0.0057(13) -0.0200(17)
N6 0.0357(19) 0.049(2) 0.039(2) -0.0068(16) 0.0027(15) -0.0111(16)
N7 0.0272(16) 0.049(2) 0.0280(17) -0.0024(14) -0.0032(13) -0.0109(15)
N9 0.0331(18) 0.045(2) 0.0318(17) -0.0068(15) -0.0019(14) -0.0110(15)
N10 0.0300(17) 0.0396(19) 0.0324(18) -0.0006(14) -0.0031(14) -0.0074(14)
N11 0.036(2) 0.056(2) 0.042(2) 0.0048(17) -0.0028(16) -0.0135(17)
N12 0.074(3) 0.068(3) 0.087(4) -0.026(3) 0.006(3) -0.020(3)
N13 0.0359(19) 0.046(2) 0.0383(19) -0.0003(16) 0.0000(15) -0.0167(16)
N14 0.0304(17) 0.052(2) 0.0283(17) 0.0062(15) -0.0037(14) -0.0124(16)
N15 0.043(2) 0.042(2) 0.0354(19) 0.0002(15) 0.0050(16) -0.0149(16)
N16 0.0328(19) 0.055(2) 0.0351(19) -0.0013(16) -0.0029(15) -0.0080(17)
C1 0.0280(19) 0.058(3) 0.028(2) -0.0069(18) -0.0026(16) -0.0166(19)
C12 0.032(2) 0.040(2) 0.030(2) -0.0038(17) -0.0036(16) -0.0083(17)
C13 0.030(2) 0.051(3) 0.035(2) 0.0009(19) -0.0015(17) -0.0032(19)
C14 0.031(2) 0.064(3) 0.039(2) 0.004(2) 0.0032(18) -0.006(2)
C15 0.033(2) 0.050(3) 0.040(2) 0.004(2) -0.0037(18) -0.0058(19)
C16 0.031(2) 0.044(2) 0.039(2) -0.0019(18) -0.0018(17) -0.0070(18)
C17 0.0256(19) 0.047(2) 0.036(2) -0.0056(18) -0.0002(16) -0.0096(17)
C18 0.037(3) 0.072(3) 0.049(3) 0.019(2) 0.000(2) -0.009(2)
C19 0.035(2) 0.061(3) 0.042(3) 0.017(2) 0.0000(19) -0.009(2)
C20 0.041(2) 0.055(3) 0.045(3) 0.010(2) -0.010(2) -0.012(2)
C21 0.040(2) 0.057(3) 0.037(2) 0.006(2) -0.0080(19) -0.015(2)
C22 0.038(2) 0.049(3) 0.038(2) 0.0094(19) -0.0019(19) -0.011(2)
C23 0.040(2) 0.060(3) 0.047(3) 0.003(2) -0.004(2) -0.018(2)
C24 0.050(3) 0.070(3) 0.038(3) 0.001(2) -0.002(2) -0.011(2)
C25 0.0246(19) 0.050(2) 0.032(2) -0.0036(18) 0.0009(16) -0.0109(17)
C26 0.041(2) 0.049(3) 0.040(2) 0.0028(19) -0.0012(19) -0.019(2)
C27 0.038(2) 0.052(3) 0.039(2) -0.001(2) -0.0038(19) -0.014(2)
C28 0.046(3) 0.082(4) 0.036(2) 0.001(2) -0.008(2) -0.018(3)
C29 0.058(3) 0.081(4) 0.031(2) 0.002(2) -0.004(2) -0.019(3)
C30 0.043(3) 0.062(3) 0.036(2) 0.003(2) 0.001(2) -0.010(2)
C33 0.030(2) 0.047(2) 0.0271(19) -0.0068(17) -0.0027(16) -0.0066(17)
C34 0.035(2) 0.051(3) 0.039(2) -0.0001(19) 0.0000(18) -0.0147(19)
C35 0.032(2) 0.056(3) 0.053(3) -0.007(2) 0.005(2) -0.015(2)
C36 0.034(2) 0.045(2) 0.042(2) -0.0070(19) -0.0054(18) -0.0099(19)
C37 0.033(2) 0.044(2) 0.034(2) -0.0074(18) -0.0034(17) -0.0118(18)
C38 0.033(2) 0.048(2) 0.037(2) -0.0024(18) -0.0024(17) -0.0112(18)
C39 0.029(2) 0.049(2) 0.037(2) -0.0067(18) -0.0021(17) -0.0126(18)
C40 0.034(2) 0.048(2) 0.033(2) -0.0052(18) -0.0066(17) -0.0119(18)
C41 0.034(2) 0.043(2) 0.029(2) -0.0083(17) -0.0050(16) -0.0135(18)
C42 0.029(2) 0.049(2) 0.037(2) -0.0113(19) -0.0011(17) -0.0083(18)
C43 0.034(2) 0.046(2) 0.036(2) -0.0086(18) -0.0034(17) -0.0083(18)
C44 0.037(2) 0.050(3) 0.030(2) -0.0106(18) -0.0045(17) -0.0119(19)
C45 0.034(2) 0.060(3) 0.036(2) -0.010(2) 0.0021(18) -0.015(2)
C46 0.032(2) 0.054(3) 0.033(2) -0.0074(19) -0.0048(17) -0.0073(19)
C47 0.044(3) 0.056(3) 0.037(2) -0.002(2) 0.0036(19) -0.013(2)
C48 0.042(2) 0.054(3) 0.033(2) -0.0012(19) -0.0006(18) -0.019(2)
C49 0.034(2) 0.055(3) 0.030(2) 0.0003(18) -0.0052(17) -0.0190(19)
C50 0.038(2) 0.057(3) 0.029(2) -0.0026(18) -0.0070(17) -0.021(2)
C51 0.036(2) 0.054(3) 0.0268(19) -0.0010(18) -0.0018(16) -0.0214(19)
C52 0.038(2) 0.066(3) 0.032(2) -0.007(2) -0.0044(18) -0.027(2)
C53 0.049(3) 0.063(3) 0.034(2) -0.008(2) 0.002(2) -0.024(2)
C54 0.036(2) 0.054(3) 0.037(2) -0.0061(19) -0.0051(18) -0.019(2)
C55 0.034(2) 0.049(2) 0.031(2) -0.0028(18) -0.0058(17) -0.0189(19)
C56 0.033(2) 0.047(2) 0.0281(19) -0.0011(17) -0.0052(16) -0.0193(18)
C57 0.042(2) 0.063(3) 0.031(2) -0.008(2) -0.0068(18) -0.024(2)
C58 0.047(3) 0.067(3) 0.033(2) -0.014(2) -0.0034(19) -0.022(2)
C59 0.039(2) 0.050(3) 0.030(2) -0.0079(18) 0.0005(17) -0.0165(19)
C60 0.033(2) 0.053(3) 0.030(2) -0.0056(18) -0.0023(16) -0.0147(19)
C61 0.035(2) 0.044(2) 0.029(2) -0.0059(17) -0.0036(16) -0.0160(18)
C62 0.030(2) 0.056(3) 0.028(2) -0.0069(18) -0.0020(16) -0.0096(19)
C64 0.084(4) 0.050(3) 0.048(3) 0.000(2) 0.016(3) -0.023(3)
C65 0.104(5) 0.041(3) 0.057(3) 0.005(2) -0.002(3) -0.021(3)
C66 0.055(3) 0.065(4) 0.095(5) -0.029(3) -0.011(3) -0.014(3)
C67 0.052(3) 0.074(4) 0.078(4) -0.018(3) 0.006(3) -0.027(3)
C68 0.051(3) 0.063(4) 0.084(4) -0.019(3) 0.003(3) -0.011(3)
C70 0.068(4) 0.073(4) 0.089(5) -0.027(4) 0.021(3) -0.030(3)
C71 0.095(5) 0.063(4) 0.068(4) -0.013(3) 0.019(4) 0.015(4)
C72 0.090(5) 0.080(5) 0.112(6) -0.046(4) 0.023(4) -0.042(4)
C73 0.069(4) 0.102(5) 0.086(5) -0.045(4) 0.026(4) -0.046(4)
C74 0.077(4) 0.055(4) 0.111(6) -0.009(4) 0.019(4) -0.021(3)
C75 0.065(4) 0.058(4) 0.159(8) -0.058(4) 0.052(5) -0.030(3)
C76 0.080(5) 0.073(4) 0.104(5) -0.031(4) 0.011(4) -0.030(4)
C77 0.076(2) 0.074(2) 0.102(3) -0.021(2) 0.008(2) -0.0417(19)
C78 0.078(2) 0.079(2) 0.103(3) -0.021(2) 0.007(2) -0.0386(19)
C79 0.080(2) 0.081(2) 0.106(3) -0.018(2) 0.006(2) -0.038(2)
C80 0.081(2) 0.078(2) 0.108(3) -0.013(2) 0.004(2) -0.040(2)
C81 0.084(2) 0.078(2) 0.112(3) -0.014(2) 0.005(2) -0.043(2)
C82 0.083(2) 0.079(2) 0.111(3) -0.018(2) 0.009(2) -0.040(2)
N8 0.103(5) 0.067(5) 0.060(9) -0.002(6) -0.030(5) -0.055(4)
C84 0.088(6) 0.069(5) 0.061(8) -0.008(6) 0.000(8) -0.026(5)
C85 0.068(2) 0.0492(18) 0.051(2) -0.005(2) -0.011(2) -0.0107(17)
C86 0.0616(19) 0.0469(16) 0.045(2) -0.0058(16) -0.0114(17) -0.0112(15)
N4 0.0568(17) 0.0463(16) 0.0408(18) -0.0058(14) -0.0091(15) -0.0091(14)
C88 0.062(2) 0.0509(17) 0.048(2) -0.0050(19) -0.005(2) -0.0048(16)
C89 0.068(2) 0.0525(19) 0.054(2) -0.004(2) -0.006(2) -0.0043(17)
C90 0.071(2) 0.0515(19) 0.055(2) -0.005(2) -0.008(2) -0.0056(18)
N8A 0.103(5) 0.067(5) 0.060(9) -0.002(6) -0.030(5) -0.055(4)
C84A 0.088(6) 0.069(5) 0.061(8) -0.008(6) 0.000(8) -0.026(5)
C85A 0.068(2) 0.0492(18) 0.051(2) -0.005(2) -0.011(2) -0.0107(17)
C86A 0.0616(19) 0.0469(16) 0.045(2) -0.0058(16) -0.0114(17) -0.0112(15)
N4A 0.0568(17) 0.0463(16) 0.0408(18) -0.0058(14) -0.0091(15) -0.0091(14)
C88A 0.062(2) 0.0509(17) 0.048(2) -0.0050(19) -0.005(2) -0.0048(16)
C89A 0.068(2) 0.0525(19) 0.054(2) -0.004(2) -0.006(2) -0.0043(17)
C90A 0.071(2) 0.0515(19) 0.055(2) -0.005(2) -0.008(2) -0.0056(18)
C92 0.058(3) 0.090(4) 0.066(4) -0.032(3) 0.018(3) -0.041(3)
C94 0.028(2) 0.047(2) 0.028(2) -0.0023(17) 0.0008(16) -0.0113(17)
C95 0.028(2) 0.050(2) 0.028(2) 0.0004(17) -0.0011(16) -0.0069(18)
C96 0.029(2) 0.043(2) 0.032(2) -0.0050(17) -0.0002(16) -0.0098(17)
C98 0.0260(19) 0.038(2) 0.030(2) -0.0045(16) 0.0006(15) -0.0061(16)
C99 0.032(2) 0.049(2) 0.037(2) -0.0067(19) -0.0013(17) -0.0130(19)
C100 0.038(2) 0.046(2) 0.043(2) -0.0102(19) 0.0066(19) -0.0183(19)
C101 0.0273(19) 0.038(2) 0.037(2) -0.0025(17) 0.0065(16) -0.0033(17)
C102 0.037(2) 0.044(2) 0.043(2) 0.0001(19) 0.0105(19) -0.0069(19)
C103 0.037(2) 0.044(2) 0.042(2) -0.0046(19) 0.0092(19) -0.0145(19)
C104 0.039(2) 0.067(3) 0.036(2) 0.002(2) 0.0051(19) -0.009(2)
C105 0.034(2) 0.061(3) 0.046(3) 0.000(2) 0.002(2) -0.007(2)
C106 0.030(2) 0.051(3) 0.040(2) -0.0085(19) 0.0042(17) -0.0136(19)
C108 0.041(2) 0.047(3) 0.047(3) -0.008(2) 0.002(2) -0.013(2)
C109 0.031(2) 0.050(3) 0.039(2) -0.0142(19) -0.0042(17) -0.0125(18)
C110 0.029(2) 0.049(2) 0.0280(19) -0.0085(17) -0.0017(16) -0.0129(18)
C111 0.037(2) 0.046(2) 0.040(2) -0.0017(19) -0.0077(18) -0.0167(19)
C112 0.041(2) 0.052(3) 0.034(2) -0.0012(19) -0.0056(18) -0.020(2)
C114 0.044(2) 0.052(3) 0.037(2) -0.013(2) 0.0017(19) -0.015(2)
C115 0.039(2) 0.045(2) 0.043(2) -0.0062(19) -0.0044(19) -0.0113(19)
C116 0.031(2) 0.044(2) 0.029(2) -0.0043(17) -0.0011(16) -0.0060(17)
C117 0.032(2) 0.039(2) 0.035(2) -0.0068(17) -0.0020(17) -0.0109(17)
C118 0.034(2) 0.051(3) 0.032(2) -0.0076(18) -0.0026(17) -0.0090(19)
C119 0.031(2) 0.064(3) 0.026(2) -0.0053(19) 0.0021(16) -0.011(2)
C120 0.029(2) 0.052(3) 0.027(2) 0.0008(17) 0.0015(16) -0.0117(18)
C121 0.040(2) 0.040(2) 0.033(2) -0.0012(17) 0.0006(18) -0.0132(18)
S1 0.0458(6) 0.0513(6) 0.0322(5) -0.0063(4) 0.0078(4) -0.0187(5)
S2 0.0319(5) 0.0816(8) 0.0298(5) 0.0056(5) -0.0025(4) -0.0210(5)
O1 0.054(2) 0.064(2) 0.0344(16) -0.0001(15) -0.0001(14) -0.0133(17)
O2 0.078(3) 0.065(2) 0.0440(19) -0.0101(16) 0.0124(17) -0.043(2)
O3 0.0461(19) 0.065(2) 0.0442(18) -0.0130(16) 0.0174(15) -0.0129(16)
O4 0.0396(18) 0.097(3) 0.0352(17) -0.0103(17) 0.0090(14) -0.0251(18)
O5 0.0393(18) 0.128(4) 0.0331(17) 0.0117(19) -0.0121(14) -0.025(2)
O6 0.052(2) 0.068(2) 0.049(2) 0.0142(17) -0.0022(16) -0.0249(18)
C2 0.034(2) 0.048(2) 0.035(2) -0.0100(18) 0.0015(17) -0.0145(19)
C3 0.033(2) 0.044(2) 0.029(2) -0.0053(17) 0.0024(16) -0.0140(18)
C4 0.031(2) 0.050(2) 0.032(2) -0.0029(18) -0.0023(17) -0.0144(18)
C5 0.031(2) 0.050(3) 0.045(3) 0.005(2) 0.0033(19) -0.0073(19)
C6 0.041(3) 0.045(3) 0.064(3) 0.001(2) 0.009(2) 0.001(2)
C7 0.037(2) 0.054(3) 0.051(3) -0.010(2) 0.011(2) -0.009(2)
C8 0.029(2) 0.059(3) 0.031(2) -0.0073(19) 0.0020(16) -0.0165(19)
C9 0.042(2) 0.066(3) 0.037(2) -0.014(2) 0.0071(19) -0.020(2)
C10 0.048(3) 0.047(3) 0.051(3) -0.010(2) 0.003(2) -0.007(2)
C11 0.045(2) 0.043(2) 0.037(2) -0.0076(18) 0.0051(19) -0.015(2)
O34 0.0367(17) 0.070(2) 0.059(2) 0.0059(18) 0.0050(16) -0.0094(16)
N17 0.038(2) 0.072(3) 0.064(3) -0.007(2) 0.001(2) -0.019(2)
C32 0.034(2) 0.069(3) 0.042(3) -0.001(2) -0.001(2) -0.013(2)
C63 0.052(4) 0.094(5) 0.134(7) 0.007(5) 0.029(4) -0.026(4)
C31 0.062(4) 0.144(7) 0.090(5) -0.030(5) -0.033(4) -0.023(4)
F1 0.129(4) 0.132(4) 0.122(4) 0.010(3) -0.036(4) 0.024(4)
F2 0.212(10) 0.446(18) 0.229(10) -0.228(12) -0.036(8) -0.012(10)
F3 0.178(7) 0.163(6) 0.137(5) 0.074(5) -0.003(5) -0.020(5)
F4 0.128(5) 0.124(5) 0.202(7) -0.025(5) -0.011(5) -0.016(4)
B1 0.119(9) 0.104(8) 0.071(6) -0.010(5) -0.021(6) 0.003(6)
F5 0.0453(15) 0.0602(17) 0.0504(16) -0.0107(13) 0.0117(12) -0.0121(13)
F6 0.0541(19) 0.094(3) 0.092(3) 0.002(2) -0.0061(17) -0.0418(18)
F7 0.084(2) 0.095(2) 0.0385(16) -0.0153(16) 0.0194(15) -0.0267(19)
F8 0.0415(15) 0.0595(18) 0.071(2) 0.0104(15) 0.0004(14) -0.0106(13)
B2 0.030(2) 0.060(3) 0.037(3) -0.004(2) 0.006(2) -0.015(2)

loop_
_atom_type_symbol
_atom_type_description
_atom_type_scat_dispersion_real
_atom_type_scat_dispersion_imag
_atom_type_scat_source
C C 0.0181 0.0091 'International Tables Vol C Tables 4.2.6.8 and 6.1.1.4'
H H 0.0000 0.0000 'International Tables Vol C Tables 4.2.6.8 and 6.1.1.4'
B B 0.0090 0.0039 'International Tables Vol C Tables 4.2.6.8 and 6.1.1.4'
F F 0.0727 0.0534 'International Tables Vol C Tables 4.2.6.8 and 6.1.1.4'
N N 0.0311 0.0180 'International Tables Vol C Tables 4.2.6.8 and 6.1.1.4'
O O 0.0492 0.0322 'International Tables Vol C Tables 4.2.6.8 and 6.1.1.4'
Pd Pd 0.1215 3.9337 'International Tables Vol C Tables 4.2.6.8 and 6.1.1.4'
Pt Pt -4.5932 6.9264 'International Tables Vol C Tables 4.2.6.8 and 6.1.1.4'
S S 0.3331 0.5567 'International Tables Vol C Tables 4.2.6.8 and 6.1.1.4'

loop_
_geom_angle_atom_site_label_1
_geom_angle_atom_site_label_2
_geom_angle_atom_site_label_3
_geom_angle
_geom_angle_site_symmetry_1
_geom_angle_site_symmetry_3
_geom_angle_publ_flag
N14 Pt1 N13 87.23(15) . . ?
N14 Pt1 N15 92.16(15) . . ?
N14 Pt1 N16 176.61(14) . . ?
N15 Pt1 N13 178.74(14) . . ?
N15 Pt1 N16 91.11(15) . . ?
N16 Pt1 N13 89.52(15) . . ?
N2 Pd1 N1 89.18(13) . . ?
N2 Pd1 N3 90.44(13) . . ?
N2 Pd1 N4 175.9(4) . . ?
N3 Pd1 N1 174.70(13) . . ?
N3 Pd1 N4 91.5(5) . . ?
N4 Pd1 N1 89.2(5) . . ?
N4A Pd1 N1 90.6(4) . . ?
N4A Pd1 N2 176.7(3) . . ?
N4A Pd1 N3 90.1(4) . . ?
C59 N1 Pd1 122.8(3) . . ?
C59 N1 C61 118.7(4) . . ?
C61 N1 Pd1 118.5(3) . . ?
C1 N2 Pd1 120.2(3) . . ?
C1 N2 C110 118.9(4) . . ?
C110 N2 Pd1 120.7(3) . . ?
C25 N3 Pd1 117.1(3) . . ?
C60 N3 Pd1 123.6(3) . . ?
C60 N3 C25 119.2(4) . . ?
C51 N5 H5 116.5 . . ?
C55 N5 H5 116.5 . . ?
C55 N5 C51 127.0(3) . . ?
C106 N6 H6 118.4 . . ?
C108 N6 H6 118.4 . . ?
C108 N6 C106 123.3(4) . . ?
C12 N7 H7 117.0 . . ?
C62 N7 H7 117.0 . . ?
C62 N7 C12 126.1(4) . . ?
C39 N9 C41 118.4(4) . . ?
C96 N10 C98 119.1(4) . . ?
C26 N11 C22 117.1(4) . . ?
C68 N12 C70 115.9(6) . . ?
C34 N13 Pt1 122.0(3) . . ?
C34 N13 C38 118.9(4) . . ?
C38 N13 Pt1 118.8(3) . . ?
C94 N14 Pt1 120.1(3) . . ?
C120 N14 Pt1 121.8(3) . . ?
C120 N14 C94 117.8(4) . . ?
C30 N15 Pt1 121.2(3) . . ?
C121 N15 Pt1 119.8(3) . . ?
C121 N15 C30 119.0(4) . . ?
C64 N16 Pt1 120.5(3) . . ?
C64 N16 C92 121.1(5) . . ?
C92 N16 Pt1 117.7(4) . . ?
N2 C1 H1 118.8 . . ?
N2 C1 C112 122.3(4) . . ?
C112 C1 H1 118.8 . . ?
C13 C12 N7 124.0(4) . . ?
C13 C12 C17 118.6(4) . . ?
C17 C12 N7 117.4(4) . . ?
C12 C13 H13 120.0 . . ?
C14 C13 C12 119.9(4) . . ?
C14 C13 H13 120.0 . . ?
C13 C14 H14 119.1 . . ?
C13 C14 C15 121.9(4) . . ?
C15 C14 H14 119.1 . . ?
C14 C15 C16 117.6(4) . . ?
C14 C15 C18 123.9(4) . . ?
C16 C15 C18 118.5(4) . . ?
C15 C16 H16 119.3 . . ?
C17 C16 C15 121.3(4) . . ?
C17 C16 H16 119.3 . . ?
C12 C17 H17 119.8 . . ?
C16 C17 C12 120.5(4) . . ?
C16 C17 H17 119.8 . . ?
C15 C18 H18A 108.2 . . ?
C15 C18 H18B 108.2 . . ?
H18A C18 H18B 107.4 . . ?
C19 C18 C15 116.2(4) . . ?
C19 C18 H18A 108.2 . . ?
C19 C18 H18B 108.2 . . ?
C20 C19 C18 121.4(5) . . ?
C20 C19 C24 117.9(4) . . ?
C24 C19 C18 120.7(5) . . ?
C19 C20 H20 119.2 . . ?
C19 C20 C21 121.6(5) . . ?
C21 C20 H20 119.2 . . ?
C20 C21 H21 120.3 . . ?
C20 C21 C22 119.3(5) . . ?
C22 C21 H21 120.3 . . ?
C21 C22 N11 117.2(4) . . ?
C23 C22 N11 123.5(4) . . ?
C23 C22 C21 119.3(4) . . ?
C22 C23 H23 120.0 . . ?
C24 C23 C22 120.1(5) . . ?
C24 C23 H23 120.0 . . ?
C19 C24 H24 119.2 . . ?
C23 C24 C19 121.6(5) . . ?
C23 C24 H24 119.2 . . ?
N3 C25 H25 119.1 . . ?
N3 C25 C33 121.9(4) . . ?
C33 C25 H25 119.1 . . ?
N11 C26 H26 119.6 . . ?
N11 C26 C27 120.8(4) . . ?
C27 C26 H26 119.6 . . ?
C28 C27 C26 122.8(4) . . ?
C121 C27 C26 117.8(4) . . ?
C121 C27 C28 119.4(4) . . ?
C27 C28 H28 120.6 . . ?
C29 C28 C27 118.9(5) . . ?
C29 C28 H28 120.6 . . ?
C28 C29 H29 120.1 . . ?
C28 C29 C30 119.8(5) . . ?
C30 C29 H29 120.1 . . ?
N15 C30 C29 121.1(4) . . ?
N15 C30 H30 119.4 . . ?
C29 C30 H30 119.4 . . ?
C25 C33 C62 116.1(4) . . ?
C40 C33 C25 118.9(4) . . ?
C40 C33 C62 124.9(4) . . ?
N13 C34 H34 119.4 . . ?
N13 C34 C35 121.3(4) . . ?
C35 C34 H34 119.4 . . ?
C34 C35 H35 120.1 . . ?
C36 C35 C34 119.9(4) . . ?
C36 C35 H35 120.1 . . ?
C35 C36 H36 120.6 . . ?
C35 C36 C37 118.8(4) . . ?
C37 C36 H36 120.6 . . ?
C36 C37 C39 123.4(4) . . ?
C38 C37 C36 118.5(4) . . ?
C38 C37 C39 118.1(4) . . ?
N13 C38 C37 122.6(4) . . ?
N13 C38 H38 118.7 . . ?
C37 C38 H38 118.7 . . ?
N9 C39 C37 122.1(4) . . ?
N9 C39 H39 119.0 . . ?
C37 C39 H39 119.0 . . ?
C33 C40 H40 120.5 . . ?
C33 C40 C54 119.0(4) . . ?
C54 C40 H40 120.5 . . ?
C42 C41 N9 117.9(4) . . ?
C42 C41 C46 118.5(4) . . ?
C46 C41 N9 123.6(4) . . ?
C41 C42 H42 119.7 . . ?
C43 C42 C41 120.6(4) . . ?
C43 C42 H42 119.7 . . ?
C42 C43 H43 119.3 . . ?
C42 C43 C44 121.4(4) . . ?
C44 C43 H43 119.3 . . ?
C43 C44 C47 119.5(4) . . ?
C45 C44 C43 117.6(4) . . ?
C45 C44 C47 122.8(4) . . ?
C44 C45 H45 119.3 . . ?
C44 C45 C46 121.4(4) . . ?
C46 C45 H45 119.3 . . ?
C41 C46 H46 119.8 . . ?
C45 C46 C41 120.4(4) . . ?
C45 C46 H46 119.8 . . ?
C44 C47 H47A 109.0 . . ?
C44 C47 H47B 109.0 . . ?
H47A C47 H47B 107.8 . . ?
C48 C47 C44 113.1(4) . . ?
C48 C47 H47A 109.0 . . ?
C48 C47 H47B 109.0 . . ?
C49 C48 C47 121.7(4) . . ?
C49 C48 C53 117.4(4) . . ?
C53 C48 C47 120.7(4) . . ?
C48 C49 H49 118.9 . . ?
C50 C49 C48 122.3(4) . . ?
C50 C49 H49 118.9 . . ?
C49 C50 H50 120.6 . . ?
C49 C50 C51 118.8(4) . . ?
C51 C50 H50 120.6 . . ?
C50 C51 N5 122.3(4) . . ?
C52 C51 N5 117.7(4) . . ?
C52 C51 C50 119.9(4) . . ?
C51 C52 H52 120.0 . . ?
C53 C52 C51 120.1(4) . . ?
C53 C52 H52 120.0 . . ?
C48 C53 H53 119.3 . . ?
C52 C53 C48 121.4(4) . . ?
C52 C53 H53 119.3 . . ?
C40 C54 H54 120.3 . . ?
C60 C54 C40 119.5(4) . . ?
C60 C54 H54 120.3 . . ?
O62 C55 N5 124.3(4) . . ?
O62 C55 C56 119.5(4) . . ?
N5 C55 C56 116.3(3) . . ?
C57 C56 C55 118.5(4) . . ?
C61 C56 C55 122.8(4) . . ?
C61 C56 C57 118.5(4) . . ?
C56 C57 H57 120.4 . . ?
C58 C57 C56 119.2(4) . . ?
C58 C57 H57 120.4 . . ?
C57 C58 H58 120.5 . . ?
C59 C58 C57 119.1(4) . . ?
C59 C58 H58 120.5 . . ?
N1 C59 C58 122.3(4) . . ?
N1 C59 H59 118.8 . . ?
C58 C59 H59 118.8 . . ?
N3 C60 C54 121.6(4) . . ?
N3 C60 H60 119.2 . . ?
C54 C60 H60 119.2 . . ?
N1 C61 C56 122.2(4) . . ?
N1 C61 H61 118.9 . . ?
C56 C61 H61 118.9 . . ?
O122 C62 N7 124.8(4) . . ?
O122 C62 C33 119.8(4) . . ?
N7 C62 C33 115.3(4) . . ?
N16 C64 H64 119.1 . . ?
N16 C64 C65 121.9(5) . . ?
C65 C64 H64 119.1 . . ?
C64 C65 H65 120.1 . . ?
C64 C65 C66 119.7(6) . . ?
C66 C65 H65 120.1 . . ?
C65 C66 H66 121.4 . . ?
C65 C66 C67 117.3(5) . . ?
C67 C66 H66 121.4 . . ?
C66 C67 C68 123.6(6) . . ?
C92 C67 C66 118.1(6) . . ?
C92 C67 C68 118.0(6) . . ?
N12 C68 C67 120.3(6) . . ?
N12 C68 H68 119.9 . . ?
C67 C68 H68 119.9 . . ?
C71 C70 N12 120.2(6) . . ?
C75 C70 N12 118.3(7) . . ?
C75 C70 C71 121.5(7) . . ?
C70 C71 H71 120.9 . . ?
C72 C71 C70 118.1(6) . . ?
C72 C71 H71 120.9 . . ?
C71 C72 H72 117.6 . . ?
C73 C72 C71 124.7(8) . . ?
C73 C72 H72 117.6 . . ?
C72 C73 C74 113.8(7) . . ?
C72 C73 C76 123.9(8) . . ?
C74 C73 C76 122.2(7) . . ?
C73 C74 H74 117.6 . . ?
C75 C74 C73 124.8(7) . . ?
C75 C74 H74 117.6 . . ?
C70 C75 H75 121.6 . . ?
C74 C75 C70 116.7(8) . . ?
C74 C75 H75 121.6 . . ?
C73 C76 H76A 109.3 . . ?
C73 C76 H76B 109.3 . . ?
C73 C76 C77 111.8(6) . . ?
H76A C76 H76B 107.9 . . ?
C77 C76 H76A 109.3 . . ?
C77 C76 H76B 109.3 . . ?
C78 C77 C76 119.7(4) . . ?
C78 C77 C82 120.0 . . ?
C82 C77 C76 120.3(4) . . ?
C77 C78 H78 120.0 . . ?
C77 C78 C79 120.0 . . ?
C79 C78 H78 120.0 . . ?
C78 C79 H79 120.0 . . ?
C80 C79 C78 120.0 . . ?
C80 C79 H79 120.0 . . ?
C79 C80 C81 120.0 . . ?
C79 C80 N8 112.6(8) . . ?
C79 C80 N8A 130.5(6) . . ?
C81 C80 N8 127.0(8) . . ?
C81 C80 N8A 109.5(6) . . ?
C80 C81 H81 120.0 . . ?
C82 C81 C80 120.0 . . ?
C82 C81 H81 120.0 . . ?
C77 C82 H82 120.0 . . ?
C81 C82 C77 120.0 . . ?
C81 C82 H82 120.0 . . ?
C80 N8 H8 109.8 . . ?
C84 N8 C80 140.3(16) . . ?
C84 N8 H8 109.8 . . ?
O7 C84 N8 119.4(18) . . ?
O7 C84 C85 126.3(16) . . ?
N8 C84 C85 113.6(11) . . ?
C84 C85 C86 124.7(10) . . ?
C84 C85 C90 114.8(10) . . ?
C86 C85 C90 120.0 . . ?
C85 C86 H86 120.0 . . ?
C85 C86 N4 120.0 . . ?
N4 C86 H86 120.0 . . ?
C86 N4 Pd1 118.8(8) . . ?
C86 N4 C88 120.0 . . ?
C88 N4 Pd1 118.5(8) . . ?
N4 C88 H88 120.0 . . ?
N4 C88 C89 120.0 . . ?
C89 C88 H88 120.0 . . ?
C88 C89 H89 120.0 . . ?
C88 C89 C90 120.0 . . ?
C90 C89 H89 120.0 . . ?
C85 C90 H90 120.0 . . ?
C89 C90 C85 120.0 . . ?
C89 C90 H90 120.0 . . ?
C80 N8A H8A 119.8 . . ?
C84A N8A C80 120.4(11) . . ?
C84A N8A H8A 119.8 . . ?
O7A C84A N8A 123.9(14) . . ?
O7A C84A C85A 121.2(11) . . ?
N8A C84A C85A 114.4(7) . . ?
C86A C85A C84A 120.5(7) . . ?
C86A C85A C90A 120.0 . . ?
C90A C85A C84A 119.4(7) . . ?
C85A C86A H86A 120.0 . . ?
C85A C86A N4A 120.0 . . ?
N4A C86A H86A 120.0 . . ?
C86A N4A Pd1 119.6(5) . . ?
C88A N4A Pd1 120.4(5) . . ?
C88A N4A C86A 120.0 . . ?
N4A C88A H88A 120.0 . . ?
C89A C88A N4A 120.0 . . ?
C89A C88A H88A 120.0 . . ?
C88A C89A H89A 120.0 . . ?
C88A C89A C90A 120.0 . . ?
C90A C89A H89A 120.0 . . ?
C85A C90A H90A 120.0 . . ?
C89A C90A C85A 120.0 . . ?
C89A C90A H90A 120.0 . . ?
N16 C92 C67 121.6(6) . . ?
N16 C92 H92 119.2 . . ?
C67 C92 H92 119.2 . . ?
N14 C94 H94 118.7 . . ?
N14 C94 C95 122.6(4) . . ?
C95 C94 H94 118.7 . . ?
C94 C95 C96 120.9(4) . . ?
C94 C95 C118 118.6(4) . . ?
C118 C95 C96 120.4(4) . . ?
N10 C96 C95 118.8(4) . . ?
N10 C96 H96 120.6 . . ?
C95 C96 H96 120.6 . . ?
C99 C98 N10 122.9(4) . . ?
C117 C98 N10 117.3(4) . . ?
C117 C98 C99 119.7(4) . . ?
C98 C99 H99 120.3 . . ?
C100 C99 C98 119.4(4) . . ?
C100 C99 H99 120.3 . . ?
C99 C100 H100 119.3 . . ?
C99 C100 C101 121.4(4) . . ?
C101 C100 H100 119.3 . . ?
C100 C101 C102 120.3(4) . . ?
C116 C101 C100 118.6(4) . . ?
C116 C101 C102 121.0(4) . . ?
C101 C102 H10A 108.9 . . ?
C101 C102 H10B 108.9 . . ?
C101 C102 C103 113.2(4) . . ?
H10A C102 H10B 107.8 . . ?
C103 C102 H10A 108.9 . . ?
C103 C102 H10B 108.9 . . ?
C104 C103 C102 121.4(4) . . ?
C115 C103 C102 120.7(4) . . ?
C115 C103 C104 117.9(4) . . ?
C103 C104 H104 119.4 . . ?
C105 C104 C103 121.2(4) . . ?
C105 C104 H104 119.4 . . ?
C104 C105 H105 120.2 . . ?
C104 C105 C106 119.6(4) . . ?
C106 C105 H105 120.2 . . ?
C105 C106 N6 117.3(4) . . ?
C114 C106 N6 123.1(4) . . ?
C114 C106 C105 119.6(4) . . ?
O8 C108 N6 124.1(4) . . ?
O8 C108 C109 119.9(4) . . ?
N6 C108 C109 116.0(4) . . ?
C110 C109 C108 123.5(4) . . ?
C110 C109 C111 118.5(4) . . ?
C111 C109 C108 117.9(4) . . ?
N2 C110 C109 121.5(4) . . ?
N2 C110 H110 119.3 . . ?
C109 C110 H110 119.3 . . ?
C109 C111 H111 120.2 . . ?
C112 C111 C109 119.6(4) . . ?
C112 C111 H111 120.2 . . ?
C1 C112 H112 120.4 . . ?
C111 C112 C1 119.2(4) . . ?
C111 C112 H112 120.4 . . ?
C106 C114 H114 119.9 . . ?
C106 C114 C115 120.2(4) . . ?
C115 C114 H114 119.9 . . ?
C103 C115 H115 119.2 . . ?
C114 C115 C103 121.5(4) . . ?
C114 C115 H115 119.2 . . ?
C101 C116 H116 119.4 . . ?
C101 C116 C117 121.2(4) . . ?
C117 C116 H116 119.4 . . ?
C98 C117 C116 119.6(4) . . ?
C98 C117 H117 120.2 . . ?
C116 C117 H117 120.2 . . ?
C95 C118 H118 120.7 . . ?
C119 C118 C95 118.5(4) . . ?
C119 C118 H118 120.7 . . ?
C118 C119 H119 120.1 . . ?
C120 C119 C118 119.9(4) . . ?
C120 C119 H119 120.1 . . ?
N14 C120 H120 118.7 . . ?
C119 C120 N14 122.6(4) . . ?
C119 C120 H120 118.7 . . ?
N15 C121 C27 121.6(4) . . ?
N15 C121 H121 119.2 . . ?
C27 C121 H121 119.2 . . ?
O1 S1 O2 112.9(2) . . ?
O1 S1 C2 107.1(2) . . ?
O2 S1 C2 105.0(2) . . ?
O3 S1 O1 113.3(2) . . ?
O3 S1 O2 112.4(2) . . ?
O3 S1 C2 105.2(2) . . ?
O4 S2 O6 112.5(2) . . ?
O4 S2 C8 106.1(2) . . ?
O5 S2 O4 111.9(2) . . ?
O5 S2 O6 111.6(3) . . ?
O5 S2 C8 106.4(2) . . ?
O6 S2 C8 107.9(2) . . ?
C3 C2 S1 120.8(3) . . ?
C7 C2 S1 118.9(3) . . ?
C7 C2 C3 120.3(4) . . ?
C2 C3 C4 117.7(4) . . ?
C11 C3 C2 122.9(4) . . ?
C11 C3 C4 119.4(4) . . ?
C5 C4 C3 119.5(4) . . ?
C5 C4 C8 123.2(4) . . ?
C8 C4 C3 117.3(4) . . ?
C4 C5 H5A 119.7 . . ?
C6 C5 C4 120.7(4) . . ?
C6 C5 H5A 119.7 . . ?
C5 C6 H6A 119.9 . . ?
C5 C6 C7 120.2(4) . . ?
C7 C6 H6A 119.9 . . ?
C2 C7 C6 121.5(4) . . ?
C2 C7 H7A 119.3 . . ?
C6 C7 H7A 119.3 . . ?
C4 C8 S2 121.5(3) . . ?
C9 C8 S2 117.4(3) . . ?
C9 C8 C4 121.1(4) . . ?
C8 C9 H9 119.7 . . ?
C8 C9 C10 120.5(4) . . ?
C10 C9 H9 119.7 . . ?
C9 C10 H10 119.6 . . ?
C11 C10 C9 120.8(5) . . ?
C11 C10 H10 119.6 . . ?
C3 C11 H11 119.7 . . ?
C10 C11 C3 120.7(4) . . ?
C10 C11 H11 119.7 . . ?
C32 N17 C63 122.1(5) . . ?
C32 N17 C31 118.6(5) . . ?
C63 N17 C31 119.2(6) . . ?
O34 C32 N17 125.6(5) . . ?
O34 C32 H32 117.2 . . ?
N17 C32 H32 117.2 . . ?
N17 C63 H63A 109.5 . . ?
N17 C63 H63B 109.5 . . ?
N17 C63 H63C 109.5 . . ?
H63A C63 H63B 109.5 . . ?
H63A C63 H63C 109.5 . . ?
H63B C63 H63C 109.5 . . ?
N17 C31 H31A 109.5 . . ?
N17 C31 H31B 109.5 . . ?
N17 C31 H31C 109.5 . . ?
H31A C31 H31B 109.5 . . ?
H31A C31 H31C 109.5 . . ?
H31B C31 H31C 109.5 . . ?
F1 B1 F3 107.9(10) . . ?
F1 B1 F4 109.5(9) . . ?
F2 B1 F1 112.5(11) . . ?
F2 B1 F3 117.8(12) . . ?
F2 B1 F4 106.7(12) . . ?
F3 B1 F4 101.8(8) . . ?
F6 B2 F5 107.7(4) . . ?
F7 B2 F5 109.8(4) . . ?
F7 B2 F6 110.2(4) . . ?
F7 B2 F8 109.4(5) . . ?
F8 B2 F5 109.3(4) . . ?
F8 B2 F6 110.5(4) . . ?

loop_
_geom_bond_atom_site_label_1
_geom_bond_atom_site_label_2
_geom_bond_distance
_geom_bond_site_symmetry_2
_geom_bond_publ_flag
Pt1 N13 2.020(4) . ?
Pt1 N14 2.004(4) . ?
Pt1 N15 2.005(4) . ?
Pt1 N16 2.019(4) . ?
Pd1 N1 2.043(3) . ?
Pd1 N2 2.023(4) . ?
Pd1 N3 2.035(3) . ?
Pd1 N4 2.039(9) . ?
Pd1 N4A 1.979(6) . ?
O7 C84 1.2101(10) . ?
O7A C84A 1.2101(10) . ?
O8 C108 1.217(6) . ?
O62 C55 1.226(5) . ?
O122 C62 1.221(5) . ?
N1 C59 1.337(5) . ?
N1 C61 1.344(5) . ?
N2 C1 1.346(5) . ?
N2 C110 1.351(5) . ?
N3 C25 1.349(5) . ?
N3 C60 1.336(5) . ?
N5 H5 0.8800 . ?
N5 C51 1.414(6) . ?
N5 C55 1.352(5) . ?
N6 H6 0.8800 . ?
N6 C106 1.440(6) . ?
N6 C108 1.355(6) . ?
N7 H7 0.8800 . ?
N7 C12 1.408(5) . ?
N7 C62 1.355(5) . ?
N9 C39 1.254(5) . ?
N9 C41 1.420(5) . ?
N10 C96 1.268(5) . ?
N10 C98 1.429(5) . ?
N11 C22 1.420(6) . ?
N11 C26 1.271(6) . ?
N12 C68 1.271(8) . ?
N12 C70 1.423(9) . ?
N13 C34 1.344(6) . ?
N13 C38 1.344(6) . ?
N14 C94 1.362(5) . ?
N14 C120 1.358(5) . ?
N15 C30 1.358(6) . ?
N15 C121 1.356(6) . ?
N16 C64 1.328(6) . ?
N16 C92 1.330(7) . ?
C1 H1 0.9500 . ?
C1 C112 1.372(7) . ?
C12 C13 1.391(6) . ?
C12 C17 1.399(6) . ?
C13 H13 0.9500 . ?
C13 C14 1.383(6) . ?
C14 H14 0.9500 . ?
C14 C15 1.386(6) . ?
C15 C16 1.392(6) . ?
C15 C18 1.519(6) . ?
C16 H16 0.9500 . ?
C16 C17 1.376(6) . ?
C17 H17 0.9500 . ?
C18 H18A 0.9900 . ?
C18 H18B 0.9900 . ?
C18 C19 1.509(7) . ?
C19 C20 1.379(8) . ?
C19 C24 1.386(8) . ?
C20 H20 0.9500 . ?
C20 C21 1.387(7) . ?
C21 H21 0.9500 . ?
C21 C22 1.399(7) . ?
C22 C23 1.381(7) . ?
C23 H23 0.9500 . ?
C23 C24 1.378(7) . ?
C24 H24 0.9500 . ?
C25 H25 0.9500 . ?
C25 C33 1.384(6) . ?
C26 H26 0.9500 . ?
C26 C27 1.476(6) . ?
C27 C28 1.392(7) . ?
C27 C121 1.369(6) . ?
C28 H28 0.9500 . ?
C28 C29 1.375(7) . ?
C29 H29 0.9500 . ?
C29 C30 1.380(7) . ?
C30 H30 0.9500 . ?
C33 C40 1.378(6) . ?
C33 C62 1.504(6) . ?
C34 H34 0.9500 . ?
C34 C35 1.380(7) . ?
C35 H35 0.9500 . ?
C35 C36 1.376(7) . ?
C36 H36 0.9500 . ?
C36 C37 1.391(6) . ?
C37 C38 1.374(6) . ?
C37 C39 1.473(6) . ?
C38 H38 0.9500 . ?
C39 H39 0.9500 . ?
C40 H40 0.9500 . ?
C40 C54 1.383(6) . ?
C41 C42 1.381(6) . ?
C41 C46 1.398(6) . ?
C42 H42 0.9500 . ?
C42 C43 1.379(6) . ?
C43 H43 0.9500 . ?
C43 C44 1.397(6) . ?
C44 C45 1.381(6) . ?
C44 C47 1.528(6) . ?
C45 H45 0.9500 . ?
C45 C46 1.384(6) . ?
C46 H46 0.9500 . ?
C47 H47A 0.9900 . ?
C47 H47B 0.9900 . ?
C47 C48 1.509(6) . ?
C48 C49 1.388(6) . ?
C48 C53 1.400(7) . ?
C49 H49 0.9500 . ?
C49 C50 1.381(6) . ?
C50 H50 0.9500 . ?
C50 C51 1.401(6) . ?
C51 C52 1.384(6) . ?
C52 H52 0.9500 . ?
C52 C53 1.376(7) . ?
C53 H53 0.9500 . ?
C54 H54 0.9500 . ?
C54 C60 1.383(6) . ?
C55 C56 1.506(6) . ?
C56 C57 1.386(6) . ?
C56 C61 1.379(6) . ?
C57 H57 0.9500 . ?
C57 C58 1.380(7) . ?
C58 H58 0.9500 . ?
C58 C59 1.369(6) . ?
C59 H59 0.9500 . ?
C60 H60 0.9500 . ?
C61 H61 0.9500 . ?
C64 H64 0.9500 . ?
C64 C65 1.361(8) . ?
C65 H65 0.9500 . ?
C65 C66 1.380(9) . ?
C66 H66 0.9500 . ?
C66 C67 1.458(9) . ?
C67 C68 1.485(9) . ?
C67 C92 1.357(8) . ?
C68 H68 0.9500 . ?
C70 C71 1.393(10) . ?
C70 C75 1.378(8) . ?
C71 H71 0.9500 . ?
C71 C72 1.387(10) . ?
C72 H72 0.9500 . ?
C72 C73 1.330(9) . ?
C73 C74 1.457(11) . ?
C73 C76 1.497(10) . ?
C74 H74 0.9500 . ?
C74 C75 1.355(11) . ?
C75 H75 0.9500 . ?
C76 H76A 0.9900 . ?
C76 H76B 0.9900 . ?
C76 C77 1.532(7) . ?
C77 C78 1.3900 . ?
C77 C82 1.3900 . ?
C78 H78 0.9500 . ?
C78 C79 1.3900 . ?
C79 H79 0.9500 . ?
C79 C80 1.3900 . ?
C80 C81 1.3900 . ?
C80 N8 1.4197(10) . ?
C80 N8A 1.4195(10) . ?
C81 H81 0.9500 . ?
C81 C82 1.3900 . ?
C82 H82 0.9500 . ?
N8 H8 0.8800 . ?
N8 C84 1.334(15) . ?
C84 C85 1.39(2) . ?
C85 C86 1.3900 . ?
C85 C90 1.3900 . ?
C86 H86 0.9500 . ?
C86 N4 1.3900 . ?
N4 C88 1.3900 . ?
C88 H88 0.9500 . ?
C88 C89 1.3900 . ?
C89 H89 0.9500 . ?
C89 C90 1.3900 . ?
C90 H90 0.9500 . ?
N8A H8A 0.8800 . ?
N8A C84A 1.340(13) . ?
C84A C85A 1.485(15) . ?
C85A C86A 1.3900 . ?
C85A C90A 1.3900 . ?
C86A H86A 0.9500 . ?
C86A N4A 1.3900 . ?
N4A C88A 1.3900 . ?
C88A H88A 0.9500 . ?
C88A C89A 1.3900 . ?
C89A H89A 0.9500 . ?
C89A C90A 1.3900 . ?
C90A H90A 0.9500 . ?
C92 H92 0.9500 . ?
C94 H94 0.9500 . ?
C94 C95 1.370(6) . ?
C95 C96 1.478(6) . ?
C95 C118 1.405(6) . ?
C96 H96 0.9500 . ?
C98 C99 1.397(6) . ?
C98 C117 1.384(6) . ?
C99 H99 0.9500 . ?
C99 C100 1.386(6) . ?
C100 H100 0.9500 . ?
C100 C101 1.387(6) . ?
C101 C102 1.515(6) . ?
C101 C116 1.376(6) . ?
C102 H10A 0.9900 . ?
C102 H10B 0.9900 . ?
C102 C103 1.515(6) . ?
C103 C104 1.400(7) . ?
C103 C115 1.392(6) . ?
C104 H104 0.9500 . ?
C104 C105 1.383(7) . ?
C105 H105 0.9500 . ?
C105 C106 1.404(7) . ?
C106 C114 1.378(7) . ?
C108 C109 1.492(6) . ?
C109 C110 1.384(6) . ?
C109 C111 1.398(6) . ?
C110 H110 0.9500 . ?
C111 H111 0.9500 . ?
C111 C112 1.366(7) . ?
C112 H112 0.9500 . ?
C114 H114 0.9500 . ?
C114 C115 1.382(6) . ?
C115 H115 0.9500 . ?
C116 H116 0.9500 . ?
C116 C117 1.396(6) . ?
C117 H117 0.9500 . ?
C118 H118 0.9500 . ?
C118 C119 1.387(6) . ?
C119 H119 0.9500 . ?
C119 C120 1.357(7) . ?
C120 H120 0.9500 . ?
C121 H121 0.9500 . ?
S1 O1 1.446(4) . ?
S1 O2 1.449(4) . ?
S1 O3 1.446(3) . ?
S1 C2 1.800(5) . ?
S2 O4 1.451(4) . ?
S2 O5 1.450(3) . ?
S2 O6 1.461(4) . ?
S2 C8 1.798(4) . ?
C2 C3 1.441(6) . ?
C2 C7 1.359(7) . ?
C3 C4 1.441(6) . ?
C3 C11 1.413(6) . ?
C4 C5 1.402(6) . ?
C4 C8 1.434(6) . ?
C5 H5A 0.9500 . ?
C5 C6 1.379(7) . ?
C6 H6A 0.9500 . ?
C6 C7 1.400(7) . ?
C7 H7A 0.9500 . ?
C8 C9 1.373(7) . ?
C9 H9 0.9500 . ?
C9 C10 1.392(7) . ?
C10 H10 0.9500 . ?
C10 C11 1.372(7) . ?
C11 H11 0.9500 . ?
O34 C32 1.211(6) . ?
N17 C32 1.311(6) . ?
N17 C63 1.447(8) . ?
N17 C31 1.461(8) . ?
C32 H32 0.9500 . ?
C63 H63A 0.9800 . ?
C63 H63B 0.9800 . ?
C63 H63C 0.9800 . ?
C31 H31A 0.9800 . ?
C31 H31B 0.9800 . ?
C31 H31C 0.9800 . ?
F1 B1 1.324(11) . ?
F2 B1 1.282(13) . ?
F3 B1 1.382(14) . ?
F4 B1 1.433(14) . ?
F5 B2 1.393(6) . ?
F6 B2 1.391(6) . ?
F7 B2 1.367(6) . ?
F8 B2 1.384(6) . ?

loop_
_geom_torsion_atom_site_label_1
_geom_torsion_atom_site_label_2
_geom_torsion_atom_site_label_3
_geom_torsion_atom_site_label_4
_geom_torsion
_geom_torsion_site_symmetry_1
_geom_torsion_site_symmetry_2
_geom_torsion_site_symmetry_3
_geom_torsion_site_symmetry_4
_geom_torsion_publ_flag
Pt1 N13 C34 C35 174.0(4) . . . . ?
Pt1 N13 C38 C37 -172.9(3) . . . . ?
Pt1 N14 C94 C95 170.9(3) . . . . ?
Pt1 N14 C120 C119 -172.8(3) . . . . ?
Pt1 N15 C30 C29 179.7(4) . . . . ?
Pt1 N15 C121 C27 -177.3(3) . . . . ?
Pt1 N16 C64 C65 173.6(5) . . . . ?
Pt1 N16 C92 C67 -170.9(5) . . . . ?
Pd1 N1 C59 C58 178.3(4) . . . . ?
Pd1 N1 C61 C56 -178.8(3) . . . . ?
Pd1 N2 C1 C112 174.4(3) . . . . ?
Pd1 N2 C110 C109 -174.4(3) . . . . ?
Pd1 N3 C25 C33 -176.7(3) . . . . ?
Pd1 N3 C60 C54 175.5(3) . . . . ?
Pd1 N4 C88 C89 -161.4(10) . . . . ?
Pd1 N4A C88A C89A -178.2(7) . . . . ?
O7 C84 C85 C86 139.5(17) . . . . ?
O7 C84 C85 C90 -33(2) . . . . ?
O7A C84A C85A C86A 160.9(11) . . . . ?
O7A C84A C85A C90A -16.8(16) . . . . ?
O8 C108 C109 C110 -165.3(5) . . . . ?
O8 C108 C109 C111 12.4(7) . . . . ?
O62 C55 C56 C57 -14.8(6) . . . . ?
O62 C55 C56 C61 160.2(4) . . . . ?
N2 C1 C112 C111 0.1(6) . . . . ?
N3 C25 C33 C40 1.3(6) . . . . ?
N3 C25 C33 C62 178.4(4) . . . . ?
N5 C51 C52 C53 -176.8(4) . . . . ?
N5 C55 C56 C57 166.2(4) . . . . ?
N5 C55 C56 C61 -18.8(6) . . . . ?
N6 C106 C114 C115 177.3(4) . . . . ?
N6 C108 C109 C110 14.4(6) . . . . ?
N6 C108 C109 C111 -167.9(4) . . . . ?
N7 C12 C13 C14 176.5(4) . . . . ?
N7 C12 C17 C16 -176.2(4) . . . . ?
N9 C41 C42 C43 178.2(4) . . . . ?
N9 C41 C46 C45 -178.5(4) . . . . ?
N10 C98 C99 C100 179.1(4) . . . . ?
N10 C98 C117 C116 -179.0(4) . . . . ?
N11 C22 C23 C24 178.3(5) . . . . ?
N11 C26 C27 C28 2.3(8) . . . . ?
N11 C26 C27 C121 -177.1(5) . . . . ?
N12 C70 C71 C72 -175.9(7) . . . . ?
N12 C70 C75 C74 178.3(6) . . . . ?
N13 C34 C35 C36 -0.9(8) . . . . ?
N14 C94 C95 C96 -173.5(4) . . . . ?
N14 C94 C95 C118 2.8(6) . . . . ?
N16 C64 C65 C66 -1.5(10) . . . . ?
C1 N2 C110 C109 1.2(6) . . . . ?
C12 N7 C62 O122 4.8(8) . . . . ?
C12 N7 C62 C33 -173.9(4) . . . . ?
C12 C13 C14 C15 -0.5(8) . . . . ?
C13 C12 C17 C16 3.2(7) . . . . ?
C13 C14 C15 C16 3.5(8) . . . . ?
C13 C14 C15 C18 -175.9(5) . . . . ?
C14 C15 C16 C17 -3.2(7) . . . . ?
C14 C15 C18 C19 -5.3(9) . . . . ?
C15 C16 C17 C12 -0.2(7) . . . . ?
C15 C18 C19 C20 -115.2(6) . . . . ?
C15 C18 C19 C24 66.2(7) . . . . ?
C16 C15 C18 C19 175.3(5) . . . . ?
C17 C12 C13 C14 -2.9(7) . . . . ?
C18 C15 C16 C17 176.3(5) . . . . ?
C18 C19 C20 C21 -179.7(5) . . . . ?
C18 C19 C24 C23 -178.5(5) . . . . ?
C19 C20 C21 C22 -2.2(7) . . . . ?
C20 C19 C24 C23 2.9(8) . . . . ?
C20 C21 C22 N11 -176.6(4) . . . . ?
C20 C21 C22 C23 3.8(7) . . . . ?
C21 C22 C23 C24 -2.1(7) . . . . ?
C22 N11 C26 C27 179.0(4) . . . . ?
C22 C23 C24 C19 -1.3(8) . . . . ?
C24 C19 C20 C21 -1.1(7) . . . . ?
C25 N3 C60 C54 -0.1(6) . . . . ?
C25 C33 C40 C54 -0.7(6) . . . . ?
C25 C33 C62 O122 -27.9(6) . . . . ?
C25 C33 C62 N7 150.8(4) . . . . ?
C26 N11 C22 C21 136.3(5) . . . . ?
C26 N11 C22 C23 -44.1(7) . . . . ?
C26 C27 C28 C29 -178.8(5) . . . . ?
C26 C27 C121 N15 176.5(4) . . . . ?
C27 C28 C29 C30 1.7(9) . . . . ?
C28 C27 C121 N15 -2.9(7) . . . . ?
C28 C29 C30 N15 -1.7(9) . . . . ?
C30 N15 C121 C27 2.9(7) . . . . ?
C33 C40 C54 C60 -0.2(7) . . . . ?
C34 N13 C38 C37 0.9(7) . . . . ?
C34 C35 C36 C37 0.3(7) . . . . ?
C35 C36 C37 C38 0.9(7) . . . . ?
C35 C36 C37 C39 -177.5(4) . . . . ?
C36 C37 C38 N13 -1.6(7) . . . . ?
C36 C37 C39 N9 -1.8(7) . . . . ?
C38 N13 C34 C35 0.3(7) . . . . ?
C38 C37 C39 N9 179.8(4) . . . . ?
C39 N9 C41 C42 -157.1(4) . . . . ?
C39 N9 C41 C46 24.5(6) . . . . ?
C39 C37 C38 N13 176.9(4) . . . . ?
C40 C33 C62 O122 149.0(5) . . . . ?
C40 C33 C62 N7 -32.2(6) . . . . ?
C40 C54 C60 N3 0.6(7) . . . . ?
C41 N9 C39 C37 -180.0(4) . . . . ?
C41 C42 C43 C44 1.2(7) . . . . ?
C42 C41 C46 C45 3.1(6) . . . . ?
C42 C43 C44 C45 1.1(7) . . . . ?
C42 C43 C44 C47 -177.2(4) . . . . ?
C43 C44 C45 C46 -1.4(7) . . . . ?
C43 C44 C47 C48 -162.8(4) . . . . ?
C44 C45 C46 C41 -0.7(7) . . . . ?
C44 C47 C48 C49 96.3(5) . . . . ?
C44 C47 C48 C53 -79.2(6) . . . . ?
C45 C44 C47 C48 18.9(6) . . . . ?
C46 C41 C42 C43 -3.3(6) . . . . ?
C47 C44 C45 C46 176.9(4) . . . . ?
C47 C48 C49 C50 -173.8(4) . . . . ?
C47 C48 C53 C52 174.5(4) . . . . ?
C48 C49 C50 C51 -0.9(7) . . . . ?
C49 C48 C53 C52 -1.2(7) . . . . ?
C49 C50 C51 N5 177.4(4) . . . . ?
C49 C50 C51 C52 -0.9(7) . . . . ?
C50 C51 C52 C53 1.6(7) . . . . ?
C51 N5 C55 O62 -6.2(7) . . . . ?
C51 N5 C55 C56 172.8(4) . . . . ?
C51 C52 C53 C48 -0.5(7) . . . . ?
C53 C48 C49 C50 1.9(7) . . . . ?
C55 N5 C51 C50 30.7(7) . . . . ?
C55 N5 C51 C52 -151.0(4) . . . . ?
C55 C56 C57 C58 175.8(4) . . . . ?
C55 C56 C61 N1 -174.9(4) . . . . ?
C56 C57 C58 C59 -0.9(7) . . . . ?
C57 C56 C61 N1 0.1(6) . . . . ?
C57 C58 C59 N1 0.6(7) . . . . ?
C59 N1 C61 C56 -0.5(6) . . . . ?
C60 N3 C25 C33 -0.8(6) . . . . ?
C61 N1 C59 C58 0.1(7) . . . . ?
C61 C56 C57 C58 0.6(7) . . . . ?
C62 N7 C12 C13 -16.4(7) . . . . ?
C62 N7 C12 C17 163.0(4) . . . . ?
C62 C33 C40 C54 -177.6(4) . . . . ?
C64 N16 C92 C67 -1.3(9) . . . . ?
C64 C65 C66 C67 -4.0(10) . . . . ?
C65 C66 C67 C68 -167.7(6) . . . . ?
C65 C66 C67 C92 6.7(9) . . . . ?
C66 C67 C68 N12 -0.2(10) . . . . ?
C66 C67 C92 N16 -4.1(9) . . . . ?
C68 N12 C70 C71 -47.5(9) . . . . ?
C68 N12 C70 C75 131.5(7) . . . . ?
C68 C67 C92 N16 170.6(5) . . . . ?
C70 N12 C68 C67 171.8(6) . . . . ?
C70 C71 C72 C73 -6.0(12) . . . . ?
C71 C70 C75 C74 -2.8(10) . . . . ?
C71 C72 C73 C74 4.1(11) . . . . ?
C71 C72 C73 C76 -172.2(7) . . . . ?
C72 C73 C74 C75 -1.6(10) . . . . ?
C72 C73 C76 C77 95.4(8) . . . . ?
C73 C74 C75 C70 1.0(11) . . . . ?
C73 C76 C77 C78 139.1(5) . . . . ?
C73 C76 C77 C82 -42.1(8) . . . . ?
C74 C73 C76 C77 -80.7(8) . . . . ?
C75 C70 C71 C72 5.1(12) . . . . ?
C76 C73 C74 C75 174.9(7) . . . . ?
C76 C77 C78 C79 178.8(6) . . . . ?
C76 C77 C82 C81 -178.8(6) . . . . ?
C77 C78 C79 C80 0.0 . . . . ?
C78 C77 C82 C81 0.0 . . . . ?
C78 C79 C80 C81 0.0 . . . . ?
C78 C79 C80 N8 -173.6(13) . . . . ?
C78 C79 C80 N8A 177.4(11) . . . . ?
C79 C80 C81 C82 0.0 . . . . ?
C79 C80 N8 C84 -2(4) . . . . ?
C79 C80 N8A C84A -8.0(19) . . . . ?
C80 C81 C82 C77 0.0 . . . . ?
C80 N8 C84 O7 10(4) . . . . ?
C80 N8 C84 C85 180(3) . . . . ?
C80 N8A C84A O7A -21(2) . . . . ?
C80 N8A C84A C85A 167.0(12) . . . . ?
C81 C80 N8 C84 -175(3) . . . . ?
C81 C80 N8A C84A 169.6(11) . . . . ?
C82 C77 C78 C79 0.0 . . . . ?
N8 C80 C81 C82 172.6(14) . . . . ?
N8 C84 C85 C86 -30(2) . . . . ?
N8 C84 C85 C90 157.8(15) . . . . ?
C84 C85 C86 N4 -171.7(11) . . . . ?
C84 C85 C90 C89 172.5(11) . . . . ?
C85 C86 N4 Pd1 161.3(10) . . . . ?
C85 C86 N4 C88 0.0 . . . . ?
C86 C85 C90 C89 0.0 . . . . ?
C86 N4 C88 C89 0.0 . . . . ?
N4 C88 C89 C90 0.0 . . . . ?
C88 C89 C90 C85 0.0 . . . . ?
C90 C85 C86 N4 0.0 . . . . ?
N8A C80 C81 C82 -177.9(9) . . . . ?
N8A C84A C85A C86A -26.9(14) . . . . ?
N8A C84A C85A C90A 155.4(10) . . . . ?
C84A C85A C86A N4A -177.6(8) . . . . ?
C84A C85A C90A C89A 177.7(8) . . . . ?
C85A C86A N4A Pd1 178.2(7) . . . . ?
C85A C86A N4A C88A 0.0 . . . . ?
C86A C85A C90A C89A 0.0 . . . . ?
C86A N4A C88A C89A 0.0 . . . . ?
N4A C88A C89A C90A 0.0 . . . . ?
C88A C89A C90A C85A 0.0 . . . . ?
C90A C85A C86A N4A 0.0 . . . . ?
C92 N16 C64 C65 4.3(9) . . . . ?
C92 C67 C68 N12 -174.6(6) . . . . ?
C94 N14 C120 C119 -0.1(6) . . . . ?
C94 C95 C96 N10 18.0(6) . . . . ?
C94 C95 C118 C119 -1.7(6) . . . . ?
C95 C118 C119 C120 -0.1(6) . . . . ?
C96 N10 C98 C99 32.1(6) . . . . ?
C96 N10 C98 C117 -149.8(4) . . . . ?
C96 C95 C118 C119 174.6(4) . . . . ?
C98 N10 C96 C95 -178.9(3) . . . . ?
C98 C99 C100 C101 -0.6(7) . . . . ?
C99 C98 C117 C116 -0.8(6) . . . . ?
C99 C100 C101 C102 -176.8(4) . . . . ?
C99 C100 C101 C116 0.0(6) . . . . ?
C100 C101 C102 C103 103.7(5) . . . . ?
C100 C101 C116 C117 0.1(6) . . . . ?
C101 C102 C103 C104 -42.8(6) . . . . ?
C101 C102 C103 C115 139.0(5) . . . . ?
C101 C116 C117 C98 0.3(6) . . . . ?
C102 C101 C116 C117 176.9(4) . . . . ?
C102 C103 C104 C105 -178.7(5) . . . . ?
C102 C103 C115 C114 176.5(4) . . . . ?
C103 C104 C105 C106 1.8(8) . . . . ?
C104 C103 C115 C114 -1.8(7) . . . . ?
C104 C105 C106 N6 -179.6(5) . . . . ?
C104 C105 C106 C114 -0.9(8) . . . . ?
C105 C106 C114 C115 -1.3(7) . . . . ?
C106 N6 C108 O8 -0.9(8) . . . . ?
C106 N6 C108 C109 179.5(4) . . . . ?
C106 C114 C115 C103 2.7(7) . . . . ?
C108 N6 C106 C105 -145.7(5) . . . . ?
C108 N6 C106 C114 35.6(7) . . . . ?
C108 C109 C110 N2 177.6(4) . . . . ?
C108 C109 C111 C112 -178.8(4) . . . . ?
C109 C111 C112 C1 1.0(6) . . . . ?
C110 N2 C1 C112 -1.2(6) . . . . ?
C110 C109 C111 C112 -1.0(6) . . . . ?
C111 C109 C110 N2 -0.1(6) . . . . ?
C115 C103 C104 C105 -0.4(8) . . . . ?
C116 C101 C102 C103 -73.0(5) . . . . ?
C117 C98 C99 C100 1.0(6) . . . . ?
C118 C95 C96 N10 -158.2(4) . . . . ?
C118 C119 C120 N14 1.0(6) . . . . ?
C120 N14 C94 C95 -1.9(6) . . . . ?
C121 N15 C30 C29 -0.6(8) . . . . ?
C121 C27 C28 C29 0.5(8) . . . . ?
S1 C2 C3 C4 175.5(3) . . . . ?
S1 C2 C3 C11 -4.6(6) . . . . ?
S1 C2 C7 C6 -176.4(4) . . . . ?
S2 C8 C9 C10 -176.8(4) . . . . ?
O1 S1 C2 C3 60.0(4) . . . . ?
O1 S1 C2 C7 -122.6(4) . . . . ?
O2 S1 C2 C3 -60.3(4) . . . . ?
O2 S1 C2 C7 117.1(4) . . . . ?
O3 S1 C2 C3 -179.1(3) . . . . ?
O3 S1 C2 C7 -1.7(4) . . . . ?
O4 S2 C8 C4 -178.7(3) . . . . ?
O4 S2 C8 C9 0.0(4) . . . . ?
O5 S2 C8 C4 -59.4(4) . . . . ?
O5 S2 C8 C9 119.3(4) . . . . ?
O6 S2 C8 C4 60.6(4) . . . . ?
O6 S2 C8 C9 -120.8(4) . . . . ?
C2 C3 C4 C5 0.4(6) . . . . ?
C2 C3 C4 C8 -180.0(4) . . . . ?
C2 C3 C11 C10 -178.0(4) . . . . ?
C3 C2 C7 C6 1.0(8) . . . . ?
C3 C4 C5 C6 1.9(7) . . . . ?
C3 C4 C8 S2 176.6(3) . . . . ?
C3 C4 C8 C9 -2.0(6) . . . . ?
C4 C3 C11 C10 1.8(7) . . . . ?
C4 C5 C6 C7 -2.8(8) . . . . ?
C4 C8 C9 C10 1.9(7) . . . . ?
C5 C4 C8 S2 -3.8(6) . . . . ?
C5 C4 C8 C9 177.6(5) . . . . ?
C5 C6 C7 C2 1.4(8) . . . . ?
C7 C2 C3 C4 -1.9(6) . . . . ?
C7 C2 C3 C11 178.0(4) . . . . ?
C8 C4 C5 C6 -177.7(5) . . . . ?
C8 C9 C10 C11 0.2(8) . . . . ?
C9 C10 C11 C3 -2.1(8) . . . . ?
C11 C3 C4 C5 -179.5(4) . . . . ?
C11 C3 C4 C8 0.2(6) . . . . ?
C63 N17 C32 O34 -174.5(6) . . . . ?
C31 N17 C32 O34 1.8(9) . . . . ?

loop_
_smtbx_masks_void_nr
_smtbx_masks_void_average_x
_smtbx_masks_void_average_y
_smtbx_masks_void_average_z
_smtbx_masks_void_volume
_smtbx_masks_void_count_electrons
_smtbx_masks_void_content
1 -0.882 0.000 -0.570 1245.3 400.5 '10 DMF'
2 0.017 0.097 0.409 17.8 1.2 ?
3 -0.017 0.903 0.591 17.8 1.0 ?
